data_1558049
loop_
_publ_author_name
'G\'alico, Diogo A'
'Ovens, Jeffrey S.'
'Murugesu, Muralee'

_publ_section_title
;
 NIR-to-NIR emission on a water-soluble {Er<sub>6</sub>} and
 {Er<sub>3</sub>Yb<sub>3</sub>} nanosized molecular wheel.
;
_journal_issue 21
_journal_name_full Nanoscale
_journal_page_first 11435
_journal_page_last 11439
_journal_paper_doi 10.1039/d0nr02236e
_journal_volume 12
_journal_year 2020
_chemical_formula_moiety 'C36 H72 N11 O33 Yb6, 2 C H4 O, N O3, 2 C H2 Cl2, H2 O'
_chemical_formula_sum 'C40 H86 Cl4 N12 O39 Yb6'
_chemical_formula_weight 2539.24
_space_group_crystal_system triclinic
_space_group_IT_number 2
_space_group_name_Hall '-P 1'
_space_group_name_H-M_alt 'P -1'
_atom_sites_solution_hydrogens geom
_atom_sites_solution_primary direct
_audit_update_record
;
2019-10-08 deposited with the CCDC.	2020-05-11 downloaded from the CCDC.
;
_cell_angle_alpha 97.196(2)
_cell_angle_beta 102.5490(10)
_cell_angle_gamma 98.363(2)
_cell_formula_units_Z 2
_cell_length_a 12.1098(3)
_cell_length_b 12.8247(3)
_cell_length_c 24.7696(6)
_cell_measurement_reflns_used 9774
_cell_measurement_temperature 201(2)
_cell_measurement_theta_max 27.55
_cell_measurement_theta_min 2.27
_cell_volume 3665.67(16)
_computing_cell_refinement 'Bruker SAINT'
_computing_data_collection 'Bruker APEX3'
_computing_data_reduction 'Bruker SAINT'
_computing_structure_refinement 'SHELXL-2018/3 (Sheldrick, 2018)'
_computing_structure_solution
; 
 SHELXT 2014/5 (Sheldrick, 2014)
;
_diffrn_ambient_temperature 201(2)
_diffrn_measured_fraction_theta_full 0.999
_diffrn_measured_fraction_theta_max 0.997
_diffrn_measurement_device_type 'Bruker KAPPA APEX-II CCD'
_diffrn_measurement_method '\w and \phi scans'
_diffrn_radiation_monochromator graphite
_diffrn_radiation_type MoK\a
_diffrn_radiation_wavelength 0.71073
_diffrn_reflns_av_R_equivalents 0.0380
_diffrn_reflns_av_unetI/netI 0.0339
_diffrn_reflns_Laue_measured_fraction_full 0.999
_diffrn_reflns_Laue_measured_fraction_max 0.997
_diffrn_reflns_limit_h_max 15
_diffrn_reflns_limit_h_min -15
_diffrn_reflns_limit_k_max 16
_diffrn_reflns_limit_k_min -16
_diffrn_reflns_limit_l_max 32
_diffrn_reflns_limit_l_min -32
_diffrn_reflns_number 76587
_diffrn_reflns_point_group_measured_fraction_full 0.999
_diffrn_reflns_point_group_measured_fraction_max 0.997
_diffrn_reflns_theta_full 25.242
_diffrn_reflns_theta_max 27.560
_diffrn_reflns_theta_min 1.627
_exptl_absorpt_coefficient_mu 7.820
_exptl_absorpt_correction_T_max 0.7456
_exptl_absorpt_correction_T_min 0.3977
_exptl_absorpt_correction_type multi-scan
_exptl_absorpt_process_details SADABS
_exptl_crystal_colour colourless
_exptl_crystal_density_diffrn 2.301
_exptl_crystal_description block
_exptl_crystal_F_000 2420
_exptl_crystal_size_max 0.3
_exptl_crystal_size_mid 0.26
_exptl_crystal_size_min 0.24
_refine_diff_density_max 2.278
_refine_diff_density_min -1.960
_refine_diff_density_rms 0.185
_refine_ls_abs_structure_details none
_refine_ls_extinction_method none
_refine_ls_goodness_of_fit_ref 1.085
_refine_ls_hydrogen_treatment mixed
_refine_ls_matrix_type full
_refine_ls_number_parameters 924
_refine_ls_number_reflns 16899
_refine_ls_number_restraints 433
_refine_ls_restrained_S_all 1.112
_refine_ls_R_factor_all 0.0464
_refine_ls_R_factor_gt 0.0363
_refine_ls_shift/su_max 0.013
_refine_ls_shift/su_mean 0.000
_refine_ls_structure_factor_coef Fsqd
_refine_ls_weighting_details 'w=1/[\s^2^(Fo^2^)+(0.0115P)^2^+40.1846P] where P=(Fo^2^+2Fc^2^)/3'
_refine_ls_weighting_scheme calc
_refine_ls_wR_factor_gt 0.0714
_refine_ls_wR_factor_ref 0.0749
_reflns_Friedel_coverage 0.000
_reflns_number_gt 14475
_reflns_number_total 16899
_reflns_threshold_expression 'I > 2\s(I)'
_cod_data_source_file d0nr02236e2.cif
_cod_data_source_block S0131_CCDC1
_cod_depositor_comments 'Adding full bibliography for 1558048--1558049.cif.'
_cod_database_code 1558049
_shelx_space_group_comment
;
The symmetry employed for this shelxl refinement is uniquely defined
by the following loop, which should always be used as a source of
symmetry information in preference to the above space-group names.
They are only intended as comments.
;
_shelx_shelxl_version_number 2018/3

loop_
_space_group_symop_operation_xyz
'x, y, z'
'-x, -y, -z'

loop_
_atom_site_label
_atom_site_type_symbol
_atom_site_fract_x
_atom_site_fract_y
_atom_site_fract_z
_atom_site_U_iso_or_equiv
_atom_site_adp_type
_atom_site_occupancy
_atom_site_site_symmetry_order
_atom_site_calc_flag
_atom_site_refinement_flags_posn
_atom_site_refinement_flags_adp
_atom_site_refinement_flags_occupancy
_atom_site_disorder_assembly
_atom_site_disorder_group
Yb1 Yb 0.66062(2) 0.18455(2) 0.68397(2) 0.01713(6) Uani 1 1 d . . . . .
Yb2 Yb 0.38915(2) 0.23943(2) 0.60276(2) 0.01804(6) Uani 1 1 d . . . . .
Yb3 Yb 0.37111(2) 0.48999(2) 0.68078(2) 0.01878(6) Uani 1 1 d . . . . .
Yb4 Yb 0.44745(2) 0.67032(2) 0.81187(2) 0.01901(6) Uani 1 1 d . . . . .
Yb5 Yb 0.70121(2) 0.58209(2) 0.88764(2) 0.01717(6) Uani 1 1 d . . . . .
Yb6 Yb 0.76716(2) 0.32630(2) 0.82864(2) 0.01632(6) Uani 1 1 d . . . . .
O1 O 0.8155(4) 0.0759(4) 0.7048(2) 0.0350(12) Uani 1 1 d . . . . .
O2 O 0.6474(4) 0.0124(4) 0.7140(2) 0.0369(13) Uani 1 1 d . . . . .
O3 O 0.7893(6) -0.0702(5) 0.7385(3) 0.0571(18) Uani 1 1 d . . . . .
O4 O 0.8068(4) 0.3006(3) 0.74472(17) 0.0192(9) Uani 1 1 d . . . . .
O5 O 0.6599(4) 0.0783(4) 0.5971(2) 0.0319(12) Uani 1 1 d . . . . .
O6 O 0.5776(4) 0.3023(4) 0.63954(19) 0.0228(10) Uani 1 1 d . . . . .
O7 O 0.4545(4) 0.2546(4) 0.5163(2) 0.0312(11) Uani 1 1 d . . . . .
O8 O 0.3982(4) 0.0942(4) 0.5276(2) 0.0301(11) Uani 1 1 d . . . . .
O9 O 0.4644(6) 0.1218(5) 0.4550(2) 0.0496(17) Uani 1 1 d . . . . .
O10 O 0.4717(4) 0.1216(3) 0.65013(18) 0.0202(9) Uani 1 1 d . . . . .
O11 O 0.2115(4) 0.2134(4) 0.5344(2) 0.0316(12) Uani 1 1 d . . . . .
O12 O 0.3135(4) 0.3130(4) 0.66966(18) 0.0245(10) Uani 1 1 d . . . . .
O13 O 1.0539(6) 0.1293(7) 0.8261(4) 0.076(2) Uani 1 1 d . . . . .
H13 H 1.016628 0.118464 0.792457 0.114 Uiso 1 1 calc R U . . .
O16 O 0.3895(4) 0.4142(3) 0.59759(18) 0.0205(9) Uani 1 1 d . . . . .
O17 O 0.1835(4) 0.5104(5) 0.6409(2) 0.0386(13) Uani 1 1 d . . . . .
O18 O 0.4804(4) 0.6429(4) 0.72813(18) 0.0259(11) Uani 1 1 d . . . . .
O19 O 0.3024(5) 0.7793(4) 0.7882(3) 0.0400(13) Uani 1 1 d . . . . .
O20 O 0.4758(5) 0.8572(4) 0.7948(2) 0.0373(13) Uani 1 1 d . . . . .
O21 O 0.3365(6) 0.9454(5) 0.7792(4) 0.080(3) Uani 1 1 d . . . . .
O22 O 0.3129(4) 0.5348(4) 0.75715(18) 0.0229(10) Uani 1 1 d . . . . .
O23 O 0.5135(4) 0.5469(4) 0.8583(2) 0.0233(10) Uani 1 1 d . . . . .
O24 O 0.4732(5) 0.7824(4) 0.9014(2) 0.0401(14) Uani 1 1 d . . . . .
O25 O 0.7004(5) 0.7321(4) 0.9633(2) 0.0390(13) Uani 1 1 d . . . . .
O26 O 0.6585(5) 0.5731(4) 0.9803(2) 0.0348(12) Uani 1 1 d . . . . .
O27 O 0.6508(6) 0.7070(5) 1.0409(2) 0.0533(17) Uani 1 1 d . . . . .
O28 O 0.6358(4) 0.7148(4) 0.84602(19) 0.0239(10) Uani 1 1 d . . . . .
O29 O 0.8856(4) 0.6015(4) 0.9507(2) 0.0334(12) Uani 1 1 d . . . . .
O30 O 0.7435(4) 0.4940(3) 0.81186(17) 0.0192(9) Uani 1 1 d . . . . .
O31 O 0.9185(4) 0.3489(5) 0.9267(2) 0.0379(13) Uani 1 1 d . . . . .
O32 O 0.9680(4) 0.4110(4) 0.85737(19) 0.0315(12) Uani 1 1 d . . . . .
O33 O 1.0876(4) 0.4408(5) 0.9393(2) 0.0450(15) Uani 1 1 d . . . . .
O34 O 0.6960(4) 0.4092(3) 0.89469(17) 0.0207(9) Uani 1 1 d . . . . .
O35 O 0.8522(5) 0.1723(4) 0.8349(2) 0.0342(12) Uani 1 1 d . . . . .
O36 O 0.6118(4) 0.2383(4) 0.76469(18) 0.0229(10) Uani 1 1 d . . . . .
O37 O -0.0551(6) 0.4328(7) 0.5359(3) 0.067(2) Uani 1 1 d . . . . .
O38 O -0.0408(7) 0.2896(7) 0.4839(3) 0.079(2) Uani 1 1 d . . . . .
O39 O 0.0984(5) 0.3642(6) 0.5531(3) 0.064(2) Uani 1 1 d . . . . .
O43 O 0.53425(2) 0.43796(2) 0.72870(2) 0.0421(13) Uani 1 1 d D U . . .
H432 H 0.50994(2) 0.37223(2) 0.74102(2) 0.063 Uiso 1 1 d D U . . .
H431 H 0.59758(2) 0.48912(2) 0.75221(2) 0.063 Uiso 1 1 d D U . . .
N1 N 0.7533(5) 0.0034(5) 0.7199(3) 0.0302(13) Uani 1 1 d . . . . .
N2 N 0.7963(4) 0.2720(4) 0.6305(2) 0.0202(11) Uani 1 1 d . . . . .
N3 N 0.4392(5) 0.1563(5) 0.4987(2) 0.0278(13) Uani 1 1 d . . . . .
N4 N 0.2366(5) 0.1006(4) 0.6211(2) 0.0269(10) Uani 1 1 d D . . . .
N6 N 0.3761(5) 0.6294(5) 0.6164(2) 0.0262(13) Uani 1 1 d . . . . .
N7 N 0.3720(7) 0.8628(5) 0.7876(3) 0.0405(16) Uani 1 1 d . . . . .
N8 N 0.3027(5) 0.6039(5) 0.8638(2) 0.0262(13) Uani 1 1 d . . . . .
N9 N 0.6693(5) 0.6714(5) 0.9963(2) 0.0285(13) Uani 1 1 d . . . . .
N10 N 0.8563(5) 0.7000(4) 0.8583(2) 0.0261(9) Uani 1 1 d D . . . .
N11 N 0.9933(5) 0.4008(5) 0.9087(2) 0.0283(13) Uani 1 1 d . . . . .
N12 N 0.6616(5) 0.1928(4) 0.8726(2) 0.0262(9) Uani 1 1 d D . . . .
N13 N 0.0000(6) 0.3623(7) 0.5227(3) 0.0465(18) Uani 1 1 d . . . . .
C1 C 0.8922(6) 0.3476(6) 0.6710(3) 0.0257(15) Uani 1 1 d . . . . .
H1A H 0.873501 0.420400 0.673627 0.031 Uiso 1 1 calc R U . . .
H1AB H 0.963219 0.349178 0.657238 0.031 Uiso 1 1 calc R U . . .
C2 C 0.9124(5) 0.3150(6) 0.7280(3) 0.0230(14) Uani 1 1 d . . . . .
H2A H 0.943265 0.247654 0.726929 0.028 Uiso 1 1 calc R U . . .
H2AB H 0.969330 0.370913 0.755406 0.028 Uiso 1 1 calc R U . . .
C3 C 0.8417(6) 0.1871(6) 0.6011(3) 0.0273(15) Uani 1 1 d . . . . .
H3A H 0.893729 0.156023 0.628792 0.033 Uiso 1 1 calc R U . . .
H3AB H 0.886614 0.217795 0.576099 0.033 Uiso 1 1 calc R U . . .
C4 C 0.7445(7) 0.1001(6) 0.5668(3) 0.0338(17) Uani 1 1 d . . . . .
H4A H 0.709556 0.123114 0.531284 0.041 Uiso 1 1 calc R U . . .
H4AB H 0.775072 0.034381 0.557500 0.041 Uiso 1 1 calc R U . . .
C5 C 0.7280(6) 0.3310(6) 0.5916(3) 0.0255(14) Uani 1 1 d . . . . .
H5A H 0.684753 0.281282 0.557169 0.031 Uiso 1 1 calc R U . . .
H5AB H 0.780306 0.387052 0.580678 0.031 Uiso 1 1 calc R U . . .
C6 C 0.6453(6) 0.3816(5) 0.6193(3) 0.0245(14) Uani 1 1 d . . . . .
H6A H 0.688586 0.438193 0.650860 0.029 Uiso 1 1 calc R U . . .
H6AB H 0.594878 0.414829 0.592036 0.029 Uiso 1 1 calc R U . . .
C8 C 0.4078(5) 0.0181(5) 0.6452(3) 0.0254(13) Uani 1 1 d D . . . .
H8A H 0.448542 -0.021072 0.672927 0.030 Uiso 0.820(8) 1 calc R U P A 1
H8B H 0.399270 -0.021967 0.607240 0.030 Uiso 0.820(8) 1 calc R U P A 1
H8C H 0.411764 0.000941 0.683351 0.030 Uiso 0.180(8) 1 calc R U P A 2
H8D H 0.445327 -0.033418 0.625691 0.030 Uiso 0.180(8) 1 calc R U P A 2
C10 C 0.2372(6) 0.2500(5) 0.6937(3) 0.0275(14) Uani 1 1 d D . . . .
H10A H 0.187221 0.294704 0.708718 0.033 Uiso 0.820(8) 1 calc R U P A 1
H10B H 0.281660 0.221106 0.725079 0.033 Uiso 0.820(8) 1 calc R U P A 1
H10C H 0.158543 0.264044 0.680017 0.033 Uiso 0.180(8) 1 calc R U P A 2
H10D H 0.259400 0.271971 0.734878 0.033 Uiso 0.180(8) 1 calc R U P A 2
C12 C 0.1297(7) 0.1168(6) 0.5262(3) 0.0345(15) Uani 1 1 d D . . . .
H12A H 0.115791 0.080496 0.486972 0.041 Uiso 0.820(8) 1 calc R U P A 1
H12B H 0.055888 0.134532 0.532134 0.041 Uiso 0.820(8) 1 calc R U P A 1
H12C H 0.155720 0.056652 0.506286 0.041 Uiso 0.180(8) 1 calc R U P A 2
H12D H 0.053732 0.124953 0.504031 0.041 Uiso 0.180(8) 1 calc R U P A 2
C13 C 0.4327(7) 0.5869(6) 0.5727(3) 0.0280(15) Uani 1 1 d . . . . .
H13A H 0.516631 0.596934 0.588627 0.034 Uiso 1 1 calc R U . . .
H13B H 0.419611 0.627194 0.540989 0.034 Uiso 1 1 calc R U . . .
C14 C 0.3857(6) 0.4702(5) 0.5518(3) 0.0262(15) Uani 1 1 d . . . . .
H14A H 0.305324 0.461209 0.529754 0.031 Uiso 1 1 calc R U . . .
H14B H 0.431722 0.440839 0.527088 0.031 Uiso 1 1 calc R U . . .
C15 C 0.2579(8) 0.6436(7) 0.5916(3) 0.042(2) Uani 1 1 d . . . . .
H15A H 0.227877 0.595972 0.554985 0.051 Uiso 1 1 calc R U . . .
H15B H 0.258472 0.718285 0.585039 0.051 Uiso 1 1 calc R U . . .
C16 C 0.1807(8) 0.6180(8) 0.6304(4) 0.048(2) Uani 1 1 d . . . . .
H16A H 0.207522 0.668583 0.666106 0.058 Uiso 1 1 calc R U . . .
H16B H 0.101059 0.625130 0.612958 0.058 Uiso 1 1 calc R U . . .
C17 C 0.4458(7) 0.7310(6) 0.6498(3) 0.0338(17) Uani 1 1 d . . . . .
H17A H 0.395333 0.774444 0.665388 0.041 Uiso 1 1 calc R U . . .
H17B H 0.483182 0.772407 0.625409 0.041 Uiso 1 1 calc R U . . .
C18 C 0.5359(6) 0.7077(6) 0.6968(3) 0.0285(15) Uani 1 1 d . . . . .
H18A H 0.591226 0.670456 0.681365 0.034 Uiso 1 1 calc R U . . .
H18B H 0.578734 0.775144 0.720923 0.034 Uiso 1 1 calc R U . . .
C19 C 0.1940(6) 0.5677(6) 0.8211(3) 0.0303(16) Uani 1 1 d . . . . .
H19A H 0.164797 0.630200 0.807543 0.036 Uiso 1 1 calc R U . . .
H19B H 0.135948 0.529946 0.837970 0.036 Uiso 1 1 calc R U . . .
C20 C 0.2116(6) 0.4938(6) 0.7726(3) 0.0268(15) Uani 1 1 d . . . . .
H20A H 0.217130 0.422513 0.783321 0.032 Uiso 1 1 calc R U . . .
H20B H 0.144731 0.485334 0.740279 0.032 Uiso 1 1 calc R U . . .
C21 C 0.3418(7) 0.5143(6) 0.8919(3) 0.0300(16) Uani 1 1 d . . . . .
H21A H 0.274191 0.458445 0.889138 0.036 Uiso 1 1 calc R U . . .
H21B H 0.376158 0.541600 0.932204 0.036 Uiso 1 1 calc R U . . .
C22 C 0.4292(6) 0.4647(6) 0.8665(3) 0.0268(15) Uani 1 1 d . . . . .
H22A H 0.466602 0.419418 0.891799 0.032 Uiso 1 1 calc R U . . .
H22B H 0.390029 0.419089 0.830159 0.032 Uiso 1 1 calc R U . . .
C23 C 0.2898(7) 0.6908(7) 0.9056(3) 0.0360(18) Uani 1 1 d . . . . .
H23A H 0.245653 0.660392 0.931001 0.043 Uiso 1 1 calc R U . . .
H23B H 0.246040 0.740372 0.886271 0.043 Uiso 1 1 calc R U . . .
C24 C 0.4037(7) 0.7508(7) 0.9392(3) 0.0394(19) Uani 1 1 d . . . . .
H24A H 0.393197 0.814841 0.963039 0.047 Uiso 1 1 calc R U . . .
H24B H 0.442322 0.705211 0.963880 0.047 Uiso 1 1 calc R U . . .
C26 C 0.9791(7) 0.6805(6) 0.9485(3) 0.0346(14) Uani 1 1 d D . . . .
H26A H 1.052978 0.659279 0.964879 0.041 Uiso 0.707(7) 1 calc R U P B 1
H26B H 0.975264 0.749796 0.969974 0.041 Uiso 0.707(7) 1 calc R U P B 1
H26C H 1.041024 0.644234 0.939259 0.041 Uiso 0.293(7) 1 calc R U P B 2
H26D H 1.009631 0.724221 0.986134 0.041 Uiso 0.293(7) 1 calc R U P B 2
C28 C 0.8141(6) 0.5483(5) 0.7814(3) 0.0258(12) Uani 1 1 d D . . . .
H28A H 0.777966 0.528707 0.740784 0.031 Uiso 0.707(7) 1 calc R U P B 1
H28B H 0.889726 0.525098 0.788396 0.031 Uiso 0.707(7) 1 calc R U P B 1
H28C H 0.765813 0.580692 0.752809 0.031 Uiso 0.293(7) 1 calc R U P B 2
H28D H 0.850938 0.496385 0.761693 0.031 Uiso 0.293(7) 1 calc R U P B 2
C30 C 0.7079(6) 0.8121(5) 0.8469(3) 0.0287(13) Uani 1 1 d D . . . .
H30A H 0.684458 0.870618 0.869321 0.034 Uiso 0.707(7) 1 calc R U P B 1
H30B H 0.699116 0.827713 0.808169 0.034 Uiso 0.707(7) 1 calc R U P B 1
H30C H 0.730014 0.854512 0.885027 0.034 Uiso 0.293(7) 1 calc R U P B 2
H30D H 0.667838 0.854503 0.820705 0.034 Uiso 0.293(7) 1 calc R U P B 2
C32 C 0.6733(6) 0.3559(5) 0.9388(3) 0.0225(12) Uani 1 1 d D . . . .
H32A H 0.628683 0.396158 0.960415 0.027 Uiso 0.563(7) 1 calc R U P C 1
H32B H 0.746270 0.350191 0.964621 0.027 Uiso 0.563(7) 1 calc R U P C 1
H32C H 0.594273 0.361354 0.942276 0.027 Uiso 0.437(7) 1 calc R U P C 2
H32D H 0.726925 0.393295 0.974333 0.027 Uiso 0.437(7) 1 calc R U P C 2
C34 C 0.8203(7) 0.0965(6) 0.8684(3) 0.0344(14) Uani 1 1 d D . . . .
H34A H 0.890805 0.080835 0.892306 0.041 Uiso 0.563(7) 1 calc R U P C 1
H34B H 0.779010 0.029288 0.843553 0.041 Uiso 0.563(7) 1 calc R U P C 1
H34C H 0.862399 0.120428 0.908049 0.041 Uiso 0.437(7) 1 calc R U P C 2
H34D H 0.838789 0.026420 0.855330 0.041 Uiso 0.437(7) 1 calc R U P C 2
C36 C 0.5224(6) 0.1778(6) 0.7824(3) 0.0271(12) Uani 1 1 d D . . . .
H36A H 0.471607 0.127017 0.750107 0.033 Uiso 0.563(7) 1 calc R U P C 1
H36B H 0.475545 0.225906 0.797527 0.033 Uiso 0.563(7) 1 calc R U P C 1
H36C H 0.518576 0.100874 0.769233 0.033 Uiso 0.437(7) 1 calc R U P C 2
H36D H 0.447997 0.197053 0.765062 0.033 Uiso 0.437(7) 1 calc R U P C 2
C50 C 0.1747(14) 0.2757(8) 0.4090(7) 0.122(6) Uani 1 1 d D U . . .
H50A H 0.096784 0.268397 0.416083 0.146 Uiso 0.597(7) 1 calc R U P D 1
H50B H 0.230186 0.306559 0.445111 0.146 Uiso 0.597(7) 1 calc R U P D 1
H50C H 0.150360 0.305120 0.442568 0.146 Uiso 0.403(7) 1 calc R U P D 2
H50D H 0.258232 0.275121 0.419986 0.146 Uiso 0.403(7) 1 calc R U P D 2
C51 C 0.2154(12) 1.0481(15) 0.9435(7) 0.132(6) Uani 1 1 d D U . . .
H51A H 0.250732 1.116313 0.968866 0.158 Uiso 0.542(7) 1 calc R U P E 1
H51B H 0.151422 1.061515 0.914310 0.158 Uiso 0.542(7) 1 calc R U P E 1
H51C H 0.217713 1.125384 0.942951 0.158 Uiso 0.458(7) 1 calc R U P E 2
H51D H 0.193096 1.011353 0.904131 0.158 Uiso 0.458(7) 1 calc R U P E 2
C52 C 1.1499(10) 0.2068(10) 0.8332(6) 0.077(4) Uani 1 1 d . . . . .
H52A H 1.159100 0.256754 0.867860 0.116 Uiso 1 1 calc R U . . .
H52B H 1.140772 0.245664 0.801295 0.116 Uiso 1 1 calc R U . . .
H52C H 1.218053 0.173157 0.835414 0.116 Uiso 1 1 calc R U . . .
C53 C 1.0522(17) -0.1210(16) 0.7410(8) 0.144(7) Uani 1 1 d D U . . .
H53A H 0.969000 -0.123851 0.734903 0.172 Uiso 0.45(3) 1 calc R U P F 1
H53B H 1.069572 -0.192969 0.742722 0.172 Uiso 0.45(3) 1 calc R U P F 1
H53C H 1.078591 -0.093295 0.709985 0.172 Uiso 0.45(3) 1 calc R U P F 1
H53D H 1.044985 -0.140081 0.777320 0.172 Uiso 0.55(3) 1 calc R U P F 2
H53E H 1.126263 -0.133994 0.734356 0.172 Uiso 0.55(3) 1 calc R U P F 2
H53F H 0.989684 -0.164675 0.711224 0.172 Uiso 0.55(3) 1 calc R U P F 2
Cl1 Cl 0.1836(10) 0.3599(10) 0.3660(5) 0.1129(17) Uani 0.597(7) 1 d D U P D 1
Cl2 Cl 0.1988(8) 0.1552(6) 0.3892(3) 0.1129(17) Uani 0.597(7) 1 d D U P D 1
Cl3 Cl 0.3147(11) 1.0001(9) 0.9133(6) 0.174(2) Uani 0.542(7) 1 d D U P E 1
Cl4 Cl 0.1660(13) 0.9591(9) 0.9794(6) 0.174(2) Uani 0.542(7) 1 d D U P E 1
O14 O 1.1055(18) -0.0572(19) 0.7889(9) 0.141(11) Uani 0.55(3) 1 d D U P F 1
H14 H 1.135901 -0.093494 0.812032 0.211 Uiso 0.55(3) 1 calc R U P F 1
C7 C 0.2904(7) 0.0272(7) 0.6553(4) 0.0287(9) Uani 0.820(8) 1 d D . P A 1
H7A H 0.240779 -0.044197 0.645750 0.034 Uiso 0.820(8) 1 calc R U P A 1
H7AB H 0.298246 0.053869 0.695493 0.034 Uiso 0.820(8) 1 calc R U P A 1
C9 C 0.1639(7) 0.1587(7) 0.6498(4) 0.0287(9) Uani 0.820(8) 1 d D . P A 1
H9A H 0.118925 0.109157 0.667968 0.034 Uiso 0.820(8) 1 calc R U P A 1
H9AB H 0.109132 0.187218 0.622081 0.034 Uiso 0.820(8) 1 calc R U P A 1
C11 C 0.1705(7) 0.0416(7) 0.5656(3) 0.0287(9) Uani 0.820(8) 1 d D . P A 1
H11A H 0.103139 -0.007180 0.570341 0.034 Uiso 0.820(8) 1 calc R U P A 1
H11B H 0.219335 -0.002359 0.549103 0.034 Uiso 0.820(8) 1 calc R U P A 1
C25 C 0.9704(8) 0.6900(8) 0.8884(4) 0.0279(9) Uani 0.707(7) 1 d D . P B 1
H25A H 1.025859 0.753304 0.886216 0.034 Uiso 0.707(7) 1 calc R U P B 1
H25B H 0.992646 0.626232 0.869620 0.034 Uiso 0.707(7) 1 calc R U P B 1
C27 C 0.8317(9) 0.6665(7) 0.7976(4) 0.0279(9) Uani 0.707(7) 1 d D . P B 1
H27A H 0.896425 0.699949 0.783396 0.034 Uiso 0.707(7) 1 calc R U P B 1
H27B H 0.761819 0.692422 0.779616 0.034 Uiso 0.707(7) 1 calc R U P B 1
C29 C 0.8315(8) 0.8079(7) 0.8713(4) 0.0279(9) Uani 0.707(7) 1 d D . P B 1
H29A H 0.881242 0.858951 0.856048 0.034 Uiso 0.707(7) 1 calc R U P B 1
H29B H 0.849321 0.829769 0.912461 0.034 Uiso 0.707(7) 1 calc R U P B 1
C31 C 0.6044(11) 0.2447(8) 0.9128(5) 0.0282(9) Uani 0.563(7) 1 d D . P C 1
H31A H 0.598730 0.200913 0.942621 0.034 Uiso 0.563(7) 1 calc R U P C 1
H31B H 0.525592 0.250528 0.893261 0.034 Uiso 0.563(7) 1 calc R U P C 1
C33 C 0.7457(10) 0.1333(9) 0.9049(5) 0.0282(9) Uani 0.563(7) 1 d D . P C 1
H33A H 0.793669 0.180819 0.939105 0.034 Uiso 0.563(7) 1 calc R U P C 1
H33B H 0.703531 0.071101 0.916391 0.034 Uiso 0.563(7) 1 calc R U P C 1
C35 C 0.5755(10) 0.1162(9) 0.8278(4) 0.0282(9) Uani 0.563(7) 1 d D . P C 1
H35A H 0.514756 0.080466 0.843733 0.034 Uiso 0.563(7) 1 calc R U P C 1
H35B H 0.613101 0.060819 0.811355 0.034 Uiso 0.563(7) 1 calc R U P C 1
O15 O 1.046(3) -0.0184(16) 0.7411(14) 0.152(15) Uani 0.45(3) 1 d D U P F 2
H15 H 1.108990 0.019244 0.759344 0.228 Uiso 0.45(3) 1 calc R U P F 2
Cl1A Cl 0.1457(15) 0.3556(14) 0.3563(7) 0.1129(17) Uani 0.403(7) 1 d D U P D 2
Cl2A Cl 0.0980(12) 0.1437(8) 0.3824(5) 0.1129(17) Uani 0.403(7) 1 d D U P D 2
Cl3A Cl 0.3629(12) 1.0271(11) 0.9757(7) 0.174(2) Uani 0.458(7) 1 d D U P E 2
Cl4A Cl 0.1044(14) 1.0011(12) 0.9784(7) 0.174(2) Uani 0.458(7) 1 d D U P E 2
C7A C 0.2835(16) 0.0013(17) 0.6146(15) 0.0287(9) Uani 0.180(8) 1 d D . P A 2
H7AA H 0.275795 -0.023969 0.574332 0.034 Uiso 0.180(8) 1 calc R U P A 2
H7AC H 0.238697 -0.054471 0.629418 0.034 Uiso 0.180(8) 1 calc R U P A 2
C9A C 0.236(3) 0.1327(14) 0.6803(8) 0.0287(9) Uani 0.180(8) 1 d D . P A 2
H9AA H 0.304224 0.114210 0.704746 0.034 Uiso 0.180(8) 1 calc R U P A 2
H9AC H 0.166530 0.092701 0.688230 0.034 Uiso 0.180(8) 1 calc R U P A 2
C11A C 0.1230(16) 0.098(3) 0.5841(8) 0.0287(9) Uani 0.180(8) 1 d D . P A 2
H11C H 0.085662 0.153274 0.600874 0.034 Uiso 0.180(8) 1 calc R U P A 2
H11D H 0.074395 0.027583 0.581578 0.034 Uiso 0.180(8) 1 calc R U P A 2
C25A C 0.9500(18) 0.7528(14) 0.9071(7) 0.0279(9) Uani 0.293(7) 1 d D . P B 2
H25C H 0.926699 0.816056 0.925714 0.034 Uiso 0.293(7) 1 calc R U P B 2
H25D H 1.019276 0.777927 0.893951 0.034 Uiso 0.293(7) 1 calc R U P B 2
C27A C 0.9048(14) 0.6335(15) 0.8192(8) 0.0279(9) Uani 0.293(7) 1 d D . P B 2
H27C H 0.964953 0.600246 0.840918 0.034 Uiso 0.293(7) 1 calc R U P B 2
H27D H 0.941295 0.679563 0.796327 0.034 Uiso 0.293(7) 1 calc R U P B 2
C29A C 0.8127(15) 0.7846(15) 0.8292(9) 0.0279(9) Uani 0.293(7) 1 d D . P B 2
H29C H 0.793184 0.760238 0.788213 0.034 Uiso 0.293(7) 1 calc R U P B 2
H29D H 0.873350 0.849144 0.837974 0.034 Uiso 0.293(7) 1 calc R U P B 2
C31A C 0.6842(15) 0.2405(9) 0.9318(5) 0.0282(9) Uani 0.437(7) 1 d D . P C 2
H31C H 0.762755 0.233694 0.951241 0.034 Uiso 0.437(7) 1 calc R U P C 2
H31D H 0.629237 0.200867 0.949621 0.034 Uiso 0.437(7) 1 calc R U P C 2
C33A C 0.6914(11) 0.0874(10) 0.8627(7) 0.0282(9) Uani 0.437(7) 1 d D . P C 2
H33C H 0.649593 0.050706 0.824636 0.034 Uiso 0.437(7) 1 calc R U P C 2
H33D H 0.667911 0.044203 0.890116 0.034 Uiso 0.437(7) 1 calc R U P C 2
C35A C 0.5402(11) 0.1965(13) 0.8443(5) 0.0282(9) Uani 0.437(7) 1 d D . P C 2
H35C H 0.487426 0.141355 0.855476 0.034 Uiso 0.437(7) 1 calc R U P C 2
H35D H 0.521949 0.267140 0.856489 0.034 Uiso 0.437(7) 1 calc R U P C 2

loop_
_atom_site_aniso_label
_atom_site_aniso_U_11
_atom_site_aniso_U_22
_atom_site_aniso_U_33
_atom_site_aniso_U_23
_atom_site_aniso_U_13
_atom_site_aniso_U_12
Yb1 0.01663(13) 0.01722(13) 0.01640(13) -0.00082(10) 0.00501(10) 0.00078(10)
Yb2 0.01721(13) 0.01998(14) 0.01537(12) 0.00018(10) 0.00350(10) 0.00119(10)
Yb3 0.01798(13) 0.02217(14) 0.01566(12) 0.00112(10) 0.00466(10) 0.00263(10)
Yb4 0.02311(14) 0.01743(13) 0.01783(13) 0.00237(10) 0.00707(10) 0.00510(11)
Yb5 0.02036(13) 0.01564(13) 0.01475(12) 0.00132(10) 0.00413(10) 0.00190(10)
Yb6 0.01752(13) 0.01514(13) 0.01502(12) 0.00110(10) 0.00314(10) 0.00113(10)
O1 0.029(3) 0.030(3) 0.048(3) 0.008(2) 0.012(2) 0.008(2)
O2 0.031(3) 0.034(3) 0.051(3) 0.016(3) 0.015(3) 0.008(2)
O3 0.054(4) 0.050(4) 0.086(5) 0.042(4) 0.026(4) 0.029(3)
O4 0.015(2) 0.024(2) 0.017(2) -0.0008(18) 0.0066(17) -0.0007(17)
O5 0.035(3) 0.032(3) 0.028(3) -0.007(2) 0.014(2) 0.002(2)
O6 0.020(2) 0.023(2) 0.026(2) 0.0050(19) 0.0084(19) 0.0001(18)
O7 0.039(3) 0.023(3) 0.031(3) -0.004(2) 0.016(2) -0.001(2)
O8 0.041(3) 0.024(3) 0.023(2) 0.002(2) 0.011(2) -0.002(2)
O9 0.078(5) 0.036(3) 0.040(3) -0.009(3) 0.042(3) -0.003(3)
O10 0.018(2) 0.017(2) 0.023(2) 0.0011(18) 0.0057(18) -0.0049(17)
O11 0.021(2) 0.044(3) 0.023(2) 0.004(2) -0.0030(19) -0.003(2)
O12 0.029(3) 0.024(2) 0.019(2) -0.0019(19) 0.0087(19) 0.002(2)
O13 0.046(4) 0.081(6) 0.100(6) 0.000(5) 0.023(4) 0.013(4)
O16 0.026(2) 0.021(2) 0.017(2) 0.0039(18) 0.0062(18) 0.0073(19)
O17 0.025(3) 0.055(4) 0.035(3) 0.009(3) 0.004(2) 0.007(2)
O18 0.034(3) 0.023(2) 0.018(2) 0.0038(19) 0.010(2) -0.008(2)
O19 0.036(3) 0.032(3) 0.058(4) 0.018(3) 0.015(3) 0.014(2)
O20 0.039(3) 0.027(3) 0.048(3) 0.009(2) 0.012(3) 0.006(2)
O21 0.065(5) 0.041(4) 0.145(8) 0.048(5) 0.022(5) 0.024(4)
O22 0.018(2) 0.029(3) 0.022(2) 0.0014(19) 0.0090(18) 0.0006(19)
O23 0.020(2) 0.021(2) 0.031(3) 0.009(2) 0.0088(19) 0.0025(18)
O24 0.062(4) 0.031(3) 0.029(3) -0.006(2) 0.022(3) 0.004(3)
O25 0.064(4) 0.027(3) 0.028(3) 0.005(2) 0.016(3) 0.004(3)
O26 0.057(4) 0.022(3) 0.026(3) 0.000(2) 0.016(2) 0.004(2)
O27 0.089(5) 0.046(4) 0.030(3) -0.003(3) 0.029(3) 0.015(3)
O28 0.026(2) 0.019(2) 0.025(2) 0.0043(18) 0.0044(19) -0.0005(17)
O29 0.029(2) 0.038(3) 0.029(3) 0.010(2) 0.000(2) -0.002(2)
O30 0.025(2) 0.017(2) 0.018(2) 0.0033(16) 0.0110(17) 0.0032(17)
O31 0.029(3) 0.049(3) 0.032(3) 0.010(3) 0.005(2) -0.005(2)
O32 0.024(3) 0.047(3) 0.018(2) 0.010(2) -0.0022(19) -0.004(2)
O33 0.023(3) 0.074(4) 0.028(3) 0.010(3) -0.008(2) -0.007(3)
O34 0.031(2) 0.017(2) 0.015(2) 0.0018(16) 0.0092(17) 0.0010(18)
O35 0.040(3) 0.026(3) 0.044(3) 0.012(2) 0.018(2) 0.013(2)
O36 0.019(2) 0.026(2) 0.019(2) -0.0030(18) 0.0062(17) -0.0043(17)
O37 0.053(4) 0.087(6) 0.071(5) 0.027(4) 0.023(4) 0.023(4)
O38 0.061(5) 0.094(6) 0.063(5) 0.005(5) -0.017(4) 0.011(4)
O39 0.038(4) 0.062(4) 0.074(5) -0.007(4) -0.020(3) 0.016(3)
O43 0.039(2) 0.038(2) 0.044(2) -0.0044(16) 0.0005(16) 0.0129(16)
N1 0.036(3) 0.027(3) 0.030(3) 0.008(3) 0.009(3) 0.009(3)
N2 0.020(3) 0.020(3) 0.019(3) 0.000(2) 0.007(2) 0.000(2)
N3 0.027(3) 0.029(3) 0.022(3) -0.005(2) 0.003(2) -0.001(2)
N4 0.020(2) 0.027(2) 0.030(2) -0.0006(16) 0.0065(15) -0.0032(17)
N6 0.032(3) 0.024(3) 0.024(3) 0.006(2) 0.006(2) 0.009(2)
N7 0.056(5) 0.028(4) 0.042(4) 0.016(3) 0.011(3) 0.013(3)
N8 0.030(3) 0.031(3) 0.023(3) 0.005(2) 0.014(2) 0.010(3)
N9 0.034(3) 0.030(3) 0.019(3) -0.003(2) 0.005(2) 0.007(3)
N10 0.029(2) 0.019(2) 0.028(2) 0.0030(16) 0.0060(16) -0.0025(17)
N11 0.024(3) 0.031(3) 0.026(3) 0.005(3) 0.000(2) 0.000(2)
N12 0.035(2) 0.020(2) 0.023(2) 0.0032(16) 0.0097(17) 0.0000(17)
N13 0.035(4) 0.059(5) 0.042(4) 0.019(4) -0.002(3) 0.004(4)
C1 0.019(3) 0.031(4) 0.025(3) 0.002(3) 0.009(3) -0.004(3)
C2 0.012(3) 0.029(4) 0.027(3) 0.002(3) 0.007(3) -0.001(3)
C3 0.029(4) 0.030(4) 0.027(4) 0.000(3) 0.015(3) 0.008(3)
C4 0.039(4) 0.032(4) 0.030(4) -0.010(3) 0.013(3) 0.010(3)
C5 0.024(3) 0.031(4) 0.023(3) 0.009(3) 0.010(3) 0.001(3)
C6 0.022(3) 0.020(3) 0.033(4) 0.009(3) 0.008(3) 0.003(3)
C8 0.023(2) 0.021(3) 0.031(3) 0.002(3) 0.0072(18) -0.001(2)
C10 0.028(3) 0.029(2) 0.025(3) 0.000(2) 0.012(2) -0.003(2)
C12 0.031(4) 0.040(4) 0.026(3) -0.002(2) 0.001(2) 0.002(3)
C13 0.041(4) 0.026(4) 0.021(3) 0.007(3) 0.015(3) 0.006(3)
C14 0.036(4) 0.024(4) 0.019(3) 0.003(3) 0.007(3) 0.006(3)
C15 0.055(5) 0.045(5) 0.029(4) 0.009(4) -0.002(4) 0.027(4)
C16 0.050(5) 0.068(6) 0.033(4) 0.006(4) 0.007(4) 0.039(5)
C17 0.056(5) 0.018(3) 0.029(4) 0.003(3) 0.015(3) 0.004(3)
C18 0.032(4) 0.031(4) 0.022(3) 0.002(3) 0.010(3) -0.002(3)
C19 0.022(3) 0.038(4) 0.039(4) 0.010(3) 0.017(3) 0.011(3)
C20 0.021(3) 0.032(4) 0.030(4) 0.004(3) 0.012(3) 0.002(3)
C21 0.037(4) 0.031(4) 0.030(4) 0.017(3) 0.016(3) 0.011(3)
C22 0.018(3) 0.027(4) 0.042(4) 0.016(3) 0.014(3) 0.006(3)
C23 0.045(5) 0.046(5) 0.029(4) 0.005(3) 0.025(3) 0.021(4)
C24 0.056(5) 0.042(5) 0.022(4) -0.005(3) 0.017(4) 0.011(4)
C26 0.031(3) 0.036(3) 0.029(2) 0.008(2) -0.002(2) -0.004(2)
C28 0.033(3) 0.023(2) 0.022(3) 0.0018(19) 0.014(2) -0.003(2)
C30 0.030(2) 0.019(2) 0.035(3) 0.005(2) 0.0066(19) -0.0007(18)
C32 0.030(3) 0.022(2) 0.018(2) 0.0042(17) 0.011(2) 0.0029(18)
C34 0.042(3) 0.028(3) 0.039(3) 0.011(3) 0.017(2) 0.011(2)
C36 0.021(3) 0.034(3) 0.025(2) 0.004(2) 0.007(2) -0.003(2)
C50 0.129(7) 0.121(7) 0.113(7) 0.025(5) 0.024(5) 0.018(5)
C51 0.137(8) 0.134(8) 0.125(7) 0.027(5) 0.030(5) 0.022(5)
C52 0.052(7) 0.091(9) 0.090(9) 0.024(7) 0.018(6) 0.005(6)
C53 0.125(10) 0.141(10) 0.166(11) 0.023(9) 0.035(8) 0.027(8)
Cl1 0.152(4) 0.087(2) 0.109(3) 0.030(2) 0.045(3) 0.017(3)
Cl2 0.152(4) 0.087(2) 0.109(3) 0.030(2) 0.045(3) 0.017(3)
Cl3 0.202(5) 0.131(4) 0.187(4) 0.035(3) 0.039(4) 0.032(3)
Cl4 0.202(5) 0.131(4) 0.187(4) 0.035(3) 0.039(4) 0.032(3)
O14 0.121(15) 0.136(16) 0.156(18) -0.023(12) 0.011(12) 0.067(12)
C7 0.0218(17) 0.0298(19) 0.0309(18) -0.0013(15) 0.0058(14) -0.0013(14)
C9 0.0218(17) 0.0298(19) 0.0309(18) -0.0013(15) 0.0058(14) -0.0013(14)
C11 0.0218(17) 0.0298(19) 0.0309(18) -0.0013(15) 0.0058(14) -0.0013(14)
C25 0.0304(18) 0.0220(18) 0.0290(18) 0.0031(14) 0.0058(14) -0.0002(14)
C27 0.0304(18) 0.0220(18) 0.0290(18) 0.0031(14) 0.0058(14) -0.0002(14)
C29 0.0304(18) 0.0220(18) 0.0290(18) 0.0031(14) 0.0058(14) -0.0002(14)
C31 0.037(2) 0.0211(18) 0.0256(18) 0.0021(14) 0.0092(15) 0.0013(15)
C33 0.037(2) 0.0211(18) 0.0256(18) 0.0021(14) 0.0092(15) 0.0013(15)
C35 0.037(2) 0.0211(18) 0.0256(18) 0.0021(14) 0.0092(15) 0.0013(15)
O15 0.18(2) 0.12(2) 0.14(2) 0.007(14) 0.054(16) -0.001(14)
Cl1A 0.152(4) 0.087(2) 0.109(3) 0.030(2) 0.045(3) 0.017(3)
Cl2A 0.152(4) 0.087(2) 0.109(3) 0.030(2) 0.045(3) 0.017(3)
Cl3A 0.202(5) 0.131(4) 0.187(4) 0.035(3) 0.039(4) 0.032(3)
Cl4A 0.202(5) 0.131(4) 0.187(4) 0.035(3) 0.039(4) 0.032(3)
C7A 0.0218(17) 0.0298(19) 0.0309(18) -0.0013(15) 0.0058(14) -0.0013(14)
C9A 0.0218(17) 0.0298(19) 0.0309(18) -0.0013(15) 0.0058(14) -0.0013(14)
C11A 0.0218(17) 0.0298(19) 0.0309(18) -0.0013(15) 0.0058(14) -0.0013(14)
C25A 0.0304(18) 0.0220(18) 0.0290(18) 0.0031(14) 0.0058(14) -0.0002(14)
C27A 0.0304(18) 0.0220(18) 0.0290(18) 0.0031(14) 0.0058(14) -0.0002(14)
C29A 0.0304(18) 0.0220(18) 0.0290(18) 0.0031(14) 0.0058(14) -0.0002(14)
C31A 0.037(2) 0.0211(18) 0.0256(18) 0.0021(14) 0.0092(15) 0.0013(15)
C33A 0.037(2) 0.0211(18) 0.0256(18) 0.0021(14) 0.0092(15) 0.0013(15)
C35A 0.037(2) 0.0211(18) 0.0256(18) 0.0021(14) 0.0092(15) 0.0013(15)

loop_
_atom_type_symbol
_atom_type_description
_atom_type_scat_dispersion_real
_atom_type_scat_dispersion_imag
_atom_type_scat_source
C C 0.0033 0.0016 'International Tables Vol C Tables 4.2.6.8 and 6.1.1.4'
H H 0.0000 0.0000 'International Tables Vol C Tables 4.2.6.8 and 6.1.1.4'
N N 0.0061 0.0033 'International Tables Vol C Tables 4.2.6.8 and 6.1.1.4'
O O 0.0106 0.0060 'International Tables Vol C Tables 4.2.6.8 and 6.1.1.4'
Yb Yb -0.3850 5.5486 'International Tables Vol C Tables 4.2.6.8 and 6.1.1.4'
Cl Cl 0.1484 0.1585 'International Tables Vol C Tables 4.2.6.8 and 6.1.1.4'

loop_
_geom_angle_atom_site_label_1
_geom_angle_atom_site_label_2
_geom_angle_atom_site_label_3
_geom_angle
_geom_angle_site_symmetry_1
_geom_angle_site_symmetry_3
_geom_angle_publ_flag
O6 Yb1 O10 69.91(16) . . ?
O6 Yb1 O36 93.70(17) . . ?
O10 Yb1 O36 85.04(15) . . ?
O6 Yb1 O4 97.88(16) . . ?
O10 Yb1 O4 150.55(16) . . ?
O36 Yb1 O4 68.67(15) . . ?
O6 Yb1 O5 91.42(18) . . ?
O10 Yb1 O5 78.88(17) . . ?
O36 Yb1 O5 160.29(16) . . ?
O4 Yb1 O5 129.37(16) . . ?
O6 Yb1 O2 149.73(17) . . ?
O10 Yb1 O2 79.82(17) . . ?
O36 Yb1 O2 84.30(18) . . ?
O4 Yb1 O2 109.29(18) . . ?
O5 Yb1 O2 81.72(19) . . ?
O6 Yb1 O1 152.64(17) . . ?
O10 Yb1 O1 126.48(17) . . ?
O36 Yb1 O1 108.44(18) . . ?
O4 Yb1 O1 76.40(17) . . ?
O5 Yb1 O1 73.21(18) . . ?
O2 Yb1 O1 51.92(17) . . ?
O6 Yb1 N2 71.23(17) . . ?
O10 Yb1 N2 125.98(16) . . ?
O36 Yb1 N2 133.49(16) . . ?
O4 Yb1 N2 70.27(16) . . ?
O5 Yb1 N2 66.08(17) . . ?
O2 Yb1 N2 130.06(18) . . ?
O1 Yb1 N2 81.76(18) . . ?
O6 Yb1 N1 168.28(17) . . ?
O10 Yb1 N1 104.18(17) . . ?
O36 Yb1 N1 95.88(17) . . ?
O4 Yb1 N1 91.90(17) . . ?
O5 Yb1 N1 77.33(18) . . ?
O2 Yb1 N1 26.21(17) . . ?
O1 Yb1 N1 25.78(17) . . ?
N2 Yb1 N1 106.41(18) . . ?
O6 Yb1 C2 99.71(17) . . ?
O10 Yb1 C2 169.13(17) . . ?
O36 Yb1 C2 92.61(16) . . ?
O4 Yb1 C2 24.11(16) . . ?
O5 Yb1 C2 105.27(17) . . ?
O2 Yb1 C2 110.55(18) . . ?
O1 Yb1 C2 64.32(18) . . ?
N2 Yb1 C2 49.98(17) . . ?
N1 Yb1 C2 86.60(18) . . ?
O6 Yb1 C6 23.00(16) . . ?
O10 Yb1 C6 91.47(16) . . ?
O36 Yb1 C6 104.03(18) . . ?
O4 Yb1 C6 82.68(17) . . ?
O5 Yb1 C6 87.83(18) . . ?
O2 Yb1 C6 167.49(19) . . ?
O1 Yb1 C6 131.06(17) . . ?
N2 Yb1 C6 49.46(17) . . ?
N1 Yb1 C6 155.68(18) . . ?
C2 Yb1 C6 78.78(18) . . ?
O6 Yb1 Yb6 103.17(12) . . ?
O10 Yb1 Yb6 119.77(11) . . ?
O36 Yb1 Yb6 34.78(11) . . ?
O4 Yb1 Yb6 34.86(11) . . ?
O5 Yb1 Yb6 159.27(13) . . ?
O2 Yb1 Yb6 92.33(14) . . ?
O1 Yb1 Yb6 87.46(13) . . ?
N2 Yb1 Yb6 104.49(12) . . ?
N1 Yb1 Yb6 88.55(12) . . ?
C2 Yb1 Yb6 58.21(12) . . ?
C6 Yb1 Yb6 99.83(13) . . ?
O12 Yb2 O10 97.88(17) . . ?
O12 Yb2 O6 100.77(17) . . ?
O10 Yb2 O6 69.24(16) . . ?
O12 Yb2 O16 70.09(16) . . ?
O10 Yb2 O16 145.60(15) . . ?
O6 Yb2 O16 81.21(16) . . ?
O12 Yb2 O11 92.05(17) . . ?
O10 Yb2 O11 129.69(17) . . ?
O6 Yb2 O11 155.65(17) . . ?
O16 Yb2 O11 83.89(17) . . ?
O12 Yb2 O7 148.21(17) . . ?
O10 Yb2 O7 111.71(17) . . ?
O6 Yb2 O7 80.10(17) . . ?
O16 Yb2 O7 78.77(16) . . ?
O11 Yb2 O7 78.17(17) . . ?
O12 Yb2 O8 153.94(16) . . ?
O10 Yb2 O8 76.23(16) . . ?
O6 Yb2 O8 100.69(17) . . ?
O16 Yb2 O8 128.01(15) . . ?
O11 Yb2 O8 73.82(18) . . ?
O7 Yb2 O8 51.25(16) . . ?
O12 Yb2 N4 70.87(17) . . ?
O10 Yb2 N4 69.93(17) . . ?
O6 Yb2 N4 136.56(17) . . ?
O16 Yb2 N4 129.80(17) . . ?
O11 Yb2 N4 67.26(18) . . ?
O7 Yb2 N4 129.40(17) . . ?
O8 Yb2 N4 83.37(17) . . ?
O12 Yb2 N3 166.21(17) . . ?
O10 Yb2 N3 93.94(17) . . ?
O6 Yb2 N3 90.02(16) . . ?
O16 Yb2 N3 103.55(16) . . ?
O11 Yb2 N3 74.86(17) . . ?
O7 Yb2 N3 25.57(16) . . ?
O8 Yb2 N3 25.69(16) . . ?
N4 Yb2 N3 106.96(17) . . ?
O12 Yb2 C8 97.78(17) . . ?
O10 Yb2 C8 23.09(15) . . ?
O6 Yb2 C8 92.01(16) . . ?
O16 Yb2 C8 164.49(17) . . ?
O11 Yb2 C8 106.78(18) . . ?
O7 Yb2 C8 113.98(17) . . ?
O8 Yb2 C8 66.84(17) . . ?
N4 Yb2 C8 49.52(17) . . ?
N3 Yb2 C8 90.31(18) . . ?
O12 Yb2 C10 22.20(17) . . ?
O10 Yb2 C10 85.53(18) . . ?
O6 Yb2 C10 113.38(17) . . ?
O16 Yb2 C10 90.60(17) . . ?
O11 Yb2 C10 85.84(18) . . ?
O7 Yb2 C10 161.59(19) . . ?
O8 Yb2 C10 132.36(16) . . ?
N4 Yb2 C10 48.99(17) . . ?
N3 Yb2 C10 154.45(16) . . ?
C8 Yb2 C10 79.24(18) . . ?
O12 Yb2 C7A 92.7(6) . . ?
O10 Yb2 C7A 50.2(3) . . ?
O6 Yb2 C7A 119.2(3) . . ?
O16 Yb2 C7A 156.2(4) . . ?
O11 Yb2 C7A 80.3(4) . . ?
O7 Yb2 C7A 114.9(7) . . ?
O8 Yb2 C7A 63.8(7) . . ?
N4 Yb2 C7A 26.5(4) . . ?
N3 Yb2 C7A 89.4(7) . . ?
C8 Yb2 C7A 27.2(3) . . ?
C10 Yb2 C7A 70.6(6) . . ?
O22 Yb3 O18 71.06(16) . . ?
O22 Yb3 O16 165.58(16) . . ?
O18 Yb3 O16 123.09(16) . . ?
O22 Yb3 O12 98.24(17) . . ?
O18 Yb3 O12 151.92(17) . . ?
O16 Yb3 O12 70.45(16) . . ?
O22 Yb3 O43 93.63(12) . . ?
O18 Yb3 O43 76.21(13) . . ?
O16 Yb3 O43 92.85(11) . . ?
O12 Yb3 O43 78.76(12) . . ?
O22 Yb3 O17 80.03(18) . . ?
O18 Yb3 O17 112.4(2) . . ?
O16 Yb3 O17 90.84(18) . . ?
O12 Yb3 O17 90.21(19) . . ?
O43 Yb3 O17 166.42(14) . . ?
O22 Yb3 N6 115.81(18) . . ?
O18 Yb3 N6 70.15(17) . . ?
O16 Yb3 N6 70.65(17) . . ?
O12 Yb3 N6 135.89(17) . . ?
O43 Yb3 N6 123.11(14) . . ?
O17 Yb3 N6 70.41(19) . . ?
O22 Yb3 C18 93.22(17) . . ?
O18 Yb3 C18 23.91(16) . . ?
O16 Yb3 C18 100.35(17) . . ?
O12 Yb3 C18 158.98(19) . . ?
O43 Yb3 C18 83.00(14) . . ?
O17 Yb3 C18 109.2(2) . . ?
N6 Yb3 C18 49.98(18) . . ?
O22 Yb3 C16 81.5(2) . . ?
O18 Yb3 C16 89.5(2) . . ?
O16 Yb3 C16 95.01(19) . . ?
O12 Yb3 C16 115.1(2) . . ?
O43 Yb3 C16 165.75(19) . . ?
O17 Yb3 C16 25.3(2) . . ?
N6 Yb3 C16 49.6(2) . . ?
C18 Yb3 C16 83.9(2) . . ?
O22 Yb3 Yb4 36.99(11) . . ?
O18 Yb3 Yb4 35.18(11) . . ?
O16 Yb3 Yb4 157.44(12) . . ?
O12 Yb3 Yb4 125.68(11) . . ?
O43 Yb3 Yb4 77.059(8) . . ?
O17 Yb3 Yb4 103.70(14) . . ?
N6 Yb3 Yb4 97.77(13) . . ?
C18 Yb3 Yb4 58.79(12) . . ?
C16 Yb3 Yb4 91.33(16) . . ?
O22 Yb3 Yb2 133.96(12) . . ?
O18 Yb3 Yb2 141.52(13) . . ?
O16 Yb3 Yb2 37.10(11) . . ?
O12 Yb3 Yb2 36.44(11) . . ?
O43 Yb3 Yb2 73.792(9) . . ?
O17 Yb3 Yb2 101.94(14) . . ?
N6 Yb3 Yb2 107.72(13) . . ?
C18 Yb3 Yb2 127.39(14) . . ?
C16 Yb3 Yb2 119.07(17) . . ?
Yb4 Yb3 Yb2 148.603(11) . . ?
O22 Yb3 H432 87.50(12) . . ?
O18 Yb3 H432 91.65(13) . . ?
O16 Yb3 H432 94.41(11) . . ?
O12 Yb3 H432 61.39(12) . . ?
O43 Yb3 H432 19.508(3) . . ?
O17 Yb3 H432 147.05(14) . . ?
N6 Yb3 H432 141.58(13) . . ?
C18 Yb3 H432 101.83(14) . . ?
C16 Yb3 H432 167.91(17) . . ?
Yb4 Yb3 H432 82.789(8) . . ?
Yb2 Yb3 H432 65.865(7) . . ?
O18 Yb4 O23 107.73(18) . . ?
O18 Yb4 O28 87.91(17) . . ?
O23 Yb4 O28 69.42(16) . . ?
O18 Yb4 O22 70.44(16) . . ?
O23 Yb4 O22 86.11(17) . . ?
O28 Yb4 O22 140.79(17) . . ?
O18 Yb4 O24 150.81(18) . . ?
O23 Yb4 O24 87.88(18) . . ?
O28 Yb4 O24 74.42(19) . . ?
O22 Yb4 O24 136.69(18) . . ?
O18 Yb4 O19 96.0(2) . . ?
O23 Yb4 O19 149.99(18) . . ?
O28 Yb4 O19 131.00(18) . . ?
O22 Yb4 O19 84.78(18) . . ?
O24 Yb4 O19 79.5(2) . . ?
O18 Yb4 O20 81.06(18) . . ?
O23 Yb4 O20 148.10(18) . . ?
O28 Yb4 O20 80.61(18) . . ?
O22 Yb4 O20 125.21(18) . . ?
O24 Yb4 O20 73.37(19) . . ?
O19 Yb4 O20 52.21(18) . . ?
O18 Yb4 N8 139.49(18) . . ?
O23 Yb4 N8 71.98(18) . . ?
O28 Yb4 N8 126.31(18) . . ?
O22 Yb4 N8 69.12(17) . . ?
O24 Yb4 N8 68.24(19) . . ?
O19 Yb4 N8 78.05(19) . . ?
O20 Yb4 N8 121.34(19) . . ?
O18 Yb4 N7 89.27(19) . . ?
O23 Yb4 N7 161.70(19) . . ?
O28 Yb4 N7 105.5(2) . . ?
O22 Yb4 N7 106.48(19) . . ?
O24 Yb4 N7 73.8(2) . . ?
O19 Yb4 N7 26.33(19) . . ?
O20 Yb4 N7 25.91(19) . . ?
N8 Yb4 N7 99.7(2) . . ?
O18 Yb4 C22 113.03(19) . . ?
O23 Yb4 C22 24.25(17) . . ?
O28 Yb4 C22 93.48(17) . . ?
O22 Yb4 C22 67.59(18) . . ?
O24 Yb4 C22 91.5(2) . . ?
O19 Yb4 C22 128.22(18) . . ?
O20 Yb4 C22 164.7(2) . . ?
N8 Yb4 C22 51.78(18) . . ?
N7 Yb4 C22 151.4(2) . . ?
O18 Yb4 Yb3 35.86(11) . . ?
O23 Yb4 Yb3 91.97(12) . . ?
O28 Yb4 Yb3 112.71(12) . . ?
O22 Yb4 Yb3 35.68(11) . . ?
O24 Yb4 Yb3 172.30(14) . . ?
O19 Yb4 Yb3 97.04(14) . . ?
O20 Yb4 Yb3 110.00(13) . . ?
N8 Yb4 Yb3 104.40(13) . . ?
N7 Yb4 Yb3 106.02(14) . . ?
C22 Yb4 Yb3 85.32(14) . . ?
O18 Yb4 Yb5 97.45(13) . . ?
O23 Yb4 Yb5 33.93(11) . . ?
O28 Yb4 Yb5 35.62(12) . . ?
O22 Yb4 Yb5 113.45(12) . . ?
O24 Yb4 Yb5 81.71(15) . . ?
O19 Yb4 Yb5 160.20(14) . . ?
O20 Yb4 Yb5 115.95(13) . . ?
N8 Yb4 Yb5 100.59(14) . . ?
N7 Yb4 Yb5 139.47(15) . . ?
C22 Yb4 Yb5 58.16(12) . . ?
Yb3 Yb4 Yb5 102.370(9) . . ?
O23 Yb5 O34 88.07(17) . . ?
O23 Yb5 O28 69.15(16) . . ?
O34 Yb5 O28 152.08(16) . . ?
O23 Yb5 O30 97.95(17) . . ?
O34 Yb5 O30 69.70(15) . . ?
O28 Yb5 O30 96.81(16) . . ?
O23 Yb5 O29 158.08(17) . . ?
O34 Yb5 O29 82.84(17) . . ?
O28 Yb5 O29 124.05(17) . . ?
O30 Yb5 O29 97.52(17) . . ?
O23 Yb5 O26 83.01(18) . . ?
O34 Yb5 O26 77.36(16) . . ?
O28 Yb5 O26 113.98(17) . . ?
O30 Yb5 O26 146.97(16) . . ?
O29 Yb5 O26 75.56(18) . . ?
O23 Yb5 O25 93.83(19) . . ?
O34 Yb5 O25 127.40(16) . . ?
O28 Yb5 O25 72.05(17) . . ?
O30 Yb5 O25 159.71(17) . . ?
O29 Yb5 O25 76.32(19) . . ?
O26 Yb5 O25 50.93(16) . . ?
O23 Yb5 N10 132.90(17) . . ?
O34 Yb5 N10 125.61(17) . . ?
O28 Yb5 N10 67.37(17) . . ?
O30 Yb5 N10 70.43(16) . . ?
O29 Yb5 N10 67.43(17) . . ?
O26 Yb5 N10 131.39(17) . . ?
O25 Yb5 N10 89.46(18) . . ?
O23 Yb5 N9 87.46(17) . . ?
O34 Yb5 N9 102.23(16) . . ?
O28 Yb5 N9 92.98(17) . . ?
O30 Yb5 N9 169.99(16) . . ?
O29 Yb5 N9 75.13(18) . . ?
O26 Yb5 N9 25.15(16) . . ?
O25 Yb5 N9 25.80(16) . . ?
N10 Yb5 N9 111.84(17) . . ?
O23 Yb5 C29 117.5(2) . . ?
O34 Yb5 C29 151.3(2) . . ?
O28 Yb5 C29 48.5(2) . . ?
O30 Yb5 C29 92.7(2) . . ?
O29 Yb5 C29 77.0(2) . . ?
O26 Yb5 C29 116.2(2) . . ?
O25 Yb5 C29 67.1(2) . . ?
N10 Yb5 C29 26.49(19) . . ?
N9 Yb5 C29 92.2(2) . . ?
O23 Yb5 C27 114.2(2) . . ?
O34 Yb5 C27 115.62(19) . . ?
O28 Yb5 C27 63.6(2) . . ?
O30 Yb5 C27 48.74(18) . . ?
O29 Yb5 C27 87.7(2) . . ?
O26 Yb5 C27 157.7(2) . . ?
O25 Yb5 C27 111.2(2) . . ?
N10 Yb5 C27 26.31(18) . . ?
N9 Yb5 C27 136.0(2) . . ?
C29 Yb5 C27 44.1(2) . . ?
O23 Yb5 Yb4 34.33(12) . . ?
O34 Yb5 Yb4 119.99(12) . . ?
O28 Yb5 Yb4 34.96(11) . . ?
O30 Yb5 Yb4 96.69(11) . . ?
O29 Yb5 Yb4 156.30(13) . . ?
O26 Yb5 Yb4 101.82(13) . . ?
O25 Yb5 Yb4 83.84(14) . . ?
N10 Yb5 Yb4 99.97(13) . . ?
N9 Yb5 Yb4 92.52(12) . . ?
C29 Yb5 Yb4 83.44(16) . . ?
C27 Yb5 Yb4 87.53(19) . . ?
O36 Yb6 O4 69.88(15) . . ?
O36 Yb6 O34 104.04(16) . . ?
O4 Yb6 O34 154.51(16) . . ?
O36 Yb6 O30 96.64(17) . . ?
O4 Yb6 O30 86.51(16) . . ?
O34 Yb6 O30 69.31(15) . . ?
O36 Yb6 O35 93.03(18) . . ?
O4 Yb6 O35 79.62(17) . . ?
O34 Yb6 O35 125.84(17) . . ?
O30 Yb6 O35 159.23(17) . . ?
O36 Yb6 O32 152.35(16) . . ?
O4 Yb6 O32 82.49(16) . . ?
O34 Yb6 O32 101.34(17) . . ?
O30 Yb6 O32 82.18(17) . . ?
O35 Yb6 O32 80.76(19) . . ?
O36 Yb6 N12 71.57(17) . . ?
O4 Yb6 N12 127.14(16) . . ?
O34 Yb6 N12 69.89(17) . . ?
O30 Yb6 N12 132.86(17) . . ?
O35 Yb6 N12 67.75(18) . . ?
O32 Yb6 N12 128.52(17) . . ?
O36 Yb6 O31 151.69(17) . . ?
O4 Yb6 O31 125.57(16) . . ?
O34 Yb6 O31 71.59(17) . . ?
O30 Yb6 O31 107.17(17) . . ?
O35 Yb6 O31 69.84(19) . . ?
O32 Yb6 O31 49.60(16) . . ?
N12 Yb6 O31 80.94(17) . . ?
O36 Yb6 N11 167.70(17) . . ?
O4 Yb6 N11 104.93(16) . . ?
O34 Yb6 N11 85.36(17) . . ?
O30 Yb6 N11 94.10(16) . . ?
O35 Yb6 N11 74.90(18) . . ?
O32 Yb6 N11 24.84(16) . . ?
N12 Yb6 N11 105.12(17) . . ?
O31 Yb6 N11 24.80(16) . . ?
O36 Yb6 C35A 50.1(2) . . ?
O4 Yb6 C35A 118.2(3) . . ?
O34 Yb6 C35A 66.5(3) . . ?
O30 Yb6 C35A 111.1(3) . . ?
O35 Yb6 C35A 89.1(3) . . ?
O32 Yb6 C35A 155.1(2) . . ?
N12 Yb6 C35A 28.1(3) . . ?
O31 Yb6 C35A 105.5(2) . . ?
N11 Yb6 C35A 130.3(2) . . ?
O36 Yb6 C36 22.99(16) . . ?
O4 Yb6 C36 91.49(16) . . ?
O34 Yb6 C36 87.93(17) . . ?
O30 Yb6 C36 106.44(17) . . ?
O35 Yb6 C36 89.42(19) . . ?
O32 Yb6 C36 169.25(19) . . ?
N12 Yb6 C36 49.66(17) . . ?
O31 Yb6 C36 130.59(17) . . ?
N11 Yb6 C36 154.52(17) . . ?
C35A Yb6 C36 27.3(2) . . ?
O36 Yb6 C32 102.33(17) . . ?
O4 Yb6 C32 171.83(17) . . ?
O34 Yb6 C32 22.80(16) . . ?
O30 Yb6 C32 92.11(15) . . ?
O35 Yb6 C32 103.74(18) . . ?
O32 Yb6 C32 105.31(17) . . ?
N12 Yb6 C32 49.60(16) . . ?
O31 Yb6 C32 62.50(17) . . ?
N11 Yb6 C32 83.19(17) . . ?
C35A Yb6 C32 55.0(3) . . ?
C36 Yb6 C32 81.17(17) . . ?
N1 O1 Yb1 94.3(4) . . ?
N1 O2 Yb1 97.7(4) . . ?
C2 O4 Yb6 131.8(4) . . ?
C2 O4 Yb1 115.3(4) . . ?
Yb6 O4 Yb1 109.64(17) . . ?
C4 O5 Yb1 123.2(4) . . ?
C6 O6 Yb1 119.6(4) . . ?
C6 O6 Yb2 124.7(4) . . ?
Yb1 O6 Yb2 110.95(18) . . ?
N3 O7 Yb2 96.6(4) . . ?
N3 O8 Yb2 94.8(4) . . ?
C8 O10 Yb2 118.4(4) . . ?
C8 O10 Yb1 130.5(4) . . ?
Yb2 O10 Yb1 109.84(17) . . ?
C12 O11 Yb2 120.4(4) . . ?
C10 O12 Yb2 121.2(4) . . ?
C10 O12 Yb3 131.6(4) . . ?
Yb2 O12 Yb3 107.03(19) . . ?
C52 O13 H13 109.5 . . ?
C14 O16 Yb3 122.1(4) . . ?
C14 O16 Yb2 131.1(4) . . ?
Yb3 O16 Yb2 106.26(17) . . ?
C16 O17 Yb3 110.8(5) . . ?
C18 O18 Yb4 133.7(4) . . ?
C18 O18 Yb3 116.1(4) . . ?
Yb4 O18 Yb3 108.95(18) . . ?
N7 O19 Yb4 95.8(4) . . ?
N7 O20 Yb4 93.8(4) . . ?
C20 O22 Yb3 130.0(4) . . ?
C20 O22 Yb4 122.6(4) . . ?
Yb3 O22 Yb4 107.34(18) . . ?
C22 O23 Yb5 132.1(4) . . ?
C22 O23 Yb4 116.1(4) . . ?
Yb5 O23 Yb4 111.74(19) . . ?
C24 O24 Yb4 119.3(4) . . ?
N9 O25 Yb5 95.0(4) . . ?
N9 O26 Yb5 97.8(4) . . ?
C30 O28 Yb4 128.2(4) . . ?
C30 O28 Yb5 122.2(4) . . ?
Yb4 O28 Yb5 109.42(18) . . ?
C26 O29 Yb5 121.4(4) . . ?
C28 O30 Yb5 120.8(4) . . ?
C28 O30 Yb6 119.4(4) . . ?
Yb5 O30 Yb6 108.32(17) . . ?
N11 O31 Yb6 91.1(4) . . ?
N11 O32 Yb6 101.7(4) . . ?
C32 O34 Yb6 119.5(4) . . ?
C32 O34 Yb5 128.5(4) . . ?
Yb6 O34 Yb5 111.07(18) . . ?
C34 O35 Yb6 121.2(4) . . ?
C36 O36 Yb6 119.2(4) . . ?
C36 O36 Yb1 122.1(4) . . ?
Yb6 O36 Yb1 109.85(18) . . ?
Yb3 O43 H432 107.139(7) . . ?
Yb3 O43 H431 121.531(7) . . ?
H432 O43 H431 119.670(3) . . ?
O3 N1 O1 122.8(7) . . ?
O3 N1 O2 121.4(6) . . ?
O1 N1 O2 115.8(6) . . ?
O3 N1 Yb1 175.1(5) . . ?
O1 N1 Yb1 59.9(3) . . ?
O2 N1 Yb1 56.1(3) . . ?
C3 N2 C5 112.8(5) . . ?
C3 N2 C1 110.1(5) . . ?
C5 N2 C1 110.1(5) . . ?
C3 N2 Yb1 107.9(4) . . ?
C5 N2 Yb1 106.7(4) . . ?
C1 N2 Yb1 109.1(4) . . ?
O9 N3 O7 121.4(6) . . ?
O9 N3 O8 121.2(6) . . ?
O7 N3 O8 117.4(6) . . ?
O9 N3 Yb2 177.9(5) . . ?
O7 N3 Yb2 57.9(3) . . ?
O8 N3 Yb2 59.5(3) . . ?
C11A N4 C7A 115.3(18) . . ?
C9 N4 C7 111.6(6) . . ?
C11A N4 C9A 110.9(18) . . ?
C7A N4 C9A 109.8(18) . . ?
C9 N4 C11 111.3(6) . . ?
C7 N4 C11 110.2(6) . . ?
C11A N4 Yb2 111.9(12) . . ?
C9 N4 Yb2 106.9(4) . . ?
C7A N4 Yb2 103.4(13) . . ?
C7 N4 Yb2 110.3(4) . . ?
C9A N4 Yb2 104.7(12) . . ?
C11 N4 Yb2 106.4(4) . . ?
C15 N6 C17 110.8(6) . . ?
C15 N6 C13 111.6(6) . . ?
C17 N6 C13 110.7(6) . . ?
C15 N6 Yb3 109.9(5) . . ?
C17 N6 Yb3 108.3(4) . . ?
C13 N6 Yb3 105.4(4) . . ?
O21 N7 O20 121.8(7) . . ?
O21 N7 O19 120.1(8) . . ?
O20 N7 O19 118.0(6) . . ?
O21 N7 Yb4 176.8(7) . . ?
O20 N7 Yb4 60.3(4) . . ?
O19 N7 Yb4 57.9(4) . . ?
C19 N8 C23 109.9(6) . . ?
C19 N8 C21 111.8(6) . . ?
C23 N8 C21 110.3(6) . . ?
C19 N8 Yb4 105.6(4) . . ?
C23 N8 Yb4 110.4(4) . . ?
C21 N8 Yb4 108.7(4) . . ?
O27 N9 O26 121.9(6) . . ?
O27 N9 O25 121.9(6) . . ?
O26 N9 O25 116.2(6) . . ?
O27 N9 Yb5 177.1(5) . . ?
O26 N9 Yb5 57.1(3) . . ?
O25 N9 Yb5 59.2(3) . . ?
C25 N10 C27 114.5(7) . . ?
C25 N10 C29 112.3(6) . . ?
C27 N10 C29 110.3(6) . . ?
C29A N10 C25A 107.3(12) . . ?
C29A N10 C27A 107.6(13) . . ?
C25A N10 C27A 108.8(13) . . ?
C25 N10 Yb5 111.7(5) . . ?
C27 N10 Yb5 103.8(5) . . ?
C29 N10 Yb5 103.5(5) . . ?
C29A N10 Yb5 112.7(8) . . ?
C25A N10 Yb5 111.4(9) . . ?
C27A N10 Yb5 109.0(8) . . ?
O33 N11 O31 121.1(6) . . ?
O33 N11 O32 121.5(6) . . ?
O31 N11 O32 117.4(5) . . ?
O33 N11 Yb6 173.5(5) . . ?
O31 N11 Yb6 64.1(3) . . ?
O32 N11 Yb6 53.4(3) . . ?
C33A N12 C31A 114.9(9) . . ?
C31 N12 C35 110.3(8) . . ?
C33A N12 C35A 113.2(9) . . ?
C31A N12 C35A 109.1(9) . . ?
C31 N12 C33 107.3(7) . . ?
C35 N12 C33 109.5(7) . . ?
C33A N12 Yb6 112.8(7) . . ?
C31A N12 Yb6 105.2(7) . . ?
C31 N12 Yb6 111.5(5) . . ?
C35 N12 Yb6 108.9(5) . . ?
C35A N12 Yb6 100.4(6) . . ?
C33 N12 Yb6 109.3(5) . . ?
O38 N13 O37 122.3(8) . . ?
O38 N13 O39 119.5(9) . . ?
O37 N13 O39 118.1(8) . . ?
N2 C1 C2 111.0(5) . . ?
N2 C1 H1A 109.4 . . ?
C2 C1 H1A 109.4 . . ?
N2 C1 H1AB 109.4 . . ?
C2 C1 H1AB 109.4 . . ?
H1A C1 H1AB 108.0 . . ?
O4 C2 C1 109.2(5) . . ?
O4 C2 Yb1 40.6(2) . . ?
C1 C2 Yb1 84.1(3) . . ?
O4 C2 H2A 109.8 . . ?
C1 C2 H2A 109.8 . . ?
Yb1 C2 H2A 90.2 . . ?
O4 C2 H2AB 109.8 . . ?
C1 C2 H2AB 109.8 . . ?
Yb1 C2 H2AB 150.2 . . ?
H2A C2 H2AB 108.3 . . ?
N2 C3 C4 110.6(6) . . ?
N2 C3 H3A 109.5 . . ?
C4 C3 H3A 109.5 . . ?
N2 C3 H3AB 109.5 . . ?
C4 C3 H3AB 109.5 . . ?
H3A C3 H3AB 108.1 . . ?
O5 C4 C3 110.3(5) . . ?
O5 C4 H4A 109.6 . . ?
C3 C4 H4A 109.6 . . ?
O5 C4 H4AB 109.6 . . ?
C3 C4 H4AB 109.6 . . ?
H4A C4 H4AB 108.1 . . ?
N2 C5 C6 110.1(5) . . ?
N2 C5 H5A 109.6 . . ?
C6 C5 H5A 109.6 . . ?
N2 C5 H5AB 109.6 . . ?
C6 C5 H5AB 109.6 . . ?
H5A C5 H5AB 108.1 . . ?
O6 C6 C5 109.4(5) . . ?
O6 C6 Yb1 37.4(3) . . ?
C5 C6 Yb1 81.5(4) . . ?
O6 C6 H6A 109.8 . . ?
C5 C6 H6A 109.8 . . ?
Yb1 C6 H6A 97.8 . . ?
O6 C6 H6AB 109.8 . . ?
C5 C6 H6AB 109.8 . . ?
Yb1 C6 H6AB 145.1 . . ?
H6A C6 H6AB 108.2 . . ?
O10 C8 C7A 116.1(11) . . ?
O10 C8 C7 109.2(6) . . ?
O10 C8 Yb2 38.5(3) . . ?
C7A C8 Yb2 77.9(11) . . ?
C7 C8 Yb2 82.9(4) . . ?
O10 C8 H8A 109.8 . . ?
C7 C8 H8A 109.8 . . ?
Yb2 C8 H8A 147.5 . . ?
O10 C8 H8B 109.8 . . ?
C7 C8 H8B 109.8 . . ?
Yb2 C8 H8B 94.1 . . ?
H8A C8 H8B 108.3 . . ?
O10 C8 H8C 108.3 . . ?
C7A C8 H8C 108.3 . . ?
Yb2 C8 H8C 128.8 . . ?
O10 C8 H8D 108.3 . . ?
C7A C8 H8D 108.3 . . ?
Yb2 C8 H8D 118.9 . . ?
H8C C8 H8D 107.4 . . ?
O12 C10 C9A 113.5(12) . . ?
O12 C10 C9 110.0(6) . . ?
O12 C10 Yb2 36.6(3) . . ?
C9A C10 Yb2 77.8(11) . . ?
C9 C10 Yb2 79.1(4) . . ?
O12 C10 H10A 109.7 . . ?
C9 C10 H10A 109.7 . . ?
Yb2 C10 H10A 141.2 . . ?
O12 C10 H10B 109.7 . . ?
C9 C10 H10B 109.7 . . ?
Yb2 C10 H10B 103.5 . . ?
H10A C10 H10B 108.2 . . ?
O12 C10 H10C 108.9 . . ?
C9A C10 H10C 108.9 . . ?
Yb2 C10 H10C 115.6 . . ?
O12 C10 H10D 108.9 . . ?
C9A C10 H10D 108.9 . . ?
Yb2 C10 H10D 131.3 . . ?
H10C C10 H10D 107.7 . . ?
O11 C12 C11A 105.0(14) . . ?
O11 C12 C11 112.1(6) . . ?
O11 C12 H12A 109.2 . . ?
C11 C12 H12A 109.2 . . ?
O11 C12 H12B 109.2 . . ?
C11 C12 H12B 109.2 . . ?
H12A C12 H12B 107.9 . . ?
O11 C12 H12C 110.7 . . ?
C11A C12 H12C 110.7 . . ?
O11 C12 H12D 110.7 . . ?
C11A C12 H12D 110.7 . . ?
H12C C12 H12D 108.8 . . ?
N6 C13 C14 110.7(6) . . ?
N6 C13 H13A 109.5 . . ?
C14 C13 H13A 109.5 . . ?
N6 C13 H13B 109.5 . . ?
C14 C13 H13B 109.5 . . ?
H13A C13 H13B 108.1 . . ?
O16 C14 C13 110.0(5) . . ?
O16 C14 H14A 109.7 . . ?
C13 C14 H14A 109.7 . . ?
O16 C14 H14B 109.7 . . ?
C13 C14 H14B 109.7 . . ?
H14A C14 H14B 108.2 . . ?
N6 C15 C16 110.2(6) . . ?
N6 C15 H15A 109.6 . . ?
C16 C15 H15A 109.6 . . ?
N6 C15 H15B 109.6 . . ?
C16 C15 H15B 109.6 . . ?
H15A C15 H15B 108.1 . . ?
O17 C16 C15 109.0(6) . . ?
O17 C16 Yb3 43.9(3) . . ?
C15 C16 Yb3 83.9(4) . . ?
O17 C16 H16A 109.9 . . ?
C15 C16 H16A 109.9 . . ?
Yb3 C16 H16A 86.4 . . ?
O17 C16 H16B 109.9 . . ?
C15 C16 H16B 109.9 . . ?
Yb3 C16 H16B 153.8 . . ?
H16A C16 H16B 108.3 . . ?
N6 C17 C18 109.7(6) . . ?
N6 C17 H17A 109.7 . . ?
C18 C17 H17A 109.7 . . ?
N6 C17 H17B 109.7 . . ?
C18 C17 H17B 109.7 . . ?
H17A C17 H17B 108.2 . . ?
O18 C18 C17 108.1(6) . . ?
O18 C18 Yb3 40.0(3) . . ?
C17 C18 Yb3 84.4(4) . . ?
O18 C18 H18A 110.1 . . ?
C17 C18 H18A 110.1 . . ?
Yb3 C18 H18A 89.7 . . ?
O18 C18 H18B 110.1 . . ?
C17 C18 H18B 110.1 . . ?
Yb3 C18 H18B 150.0 . . ?
H18A C18 H18B 108.4 . . ?
N8 C19 C20 110.4(5) . . ?
N8 C19 H19A 109.6 . . ?
C20 C19 H19A 109.6 . . ?
N8 C19 H19B 109.6 . . ?
C20 C19 H19B 109.6 . . ?
H19A C19 H19B 108.1 . . ?
O22 C20 C19 110.6(6) . . ?
O22 C20 H20A 109.5 . . ?
C19 C20 H20A 109.5 . . ?
O22 C20 H20B 109.5 . . ?
C19 C20 H20B 109.5 . . ?
H20A C20 H20B 108.1 . . ?
N8 C21 C22 112.8(5) . . ?
N8 C21 H21A 109.0 . . ?
C22 C21 H21A 109.0 . . ?
N8 C21 H21B 109.0 . . ?
C22 C21 H21B 109.0 . . ?
H21A C21 H21B 107.8 . . ?
O23 C22 C21 109.6(6) . . ?
O23 C22 Yb4 39.7(3) . . ?
C21 C22 Yb4 83.5(4) . . ?
O23 C22 H22A 109.7 . . ?
C21 C22 H22A 109.7 . . ?
Yb4 C22 H22A 148.9 . . ?
O23 C22 H22B 109.7 . . ?
C21 C22 H22B 109.7 . . ?
Yb4 C22 H22B 92.4 . . ?
H22A C22 H22B 108.2 . . ?
N8 C23 C24 111.4(6) . . ?
N8 C23 H23A 109.3 . . ?
C24 C23 H23A 109.3 . . ?
N8 C23 H23B 109.3 . . ?
C24 C23 H23B 109.3 . . ?
H23A C23 H23B 108.0 . . ?
O24 C24 C23 108.8(6) . . ?
O24 C24 H24A 109.9 . . ?
C23 C24 H24A 109.9 . . ?
O24 C24 H24B 109.9 . . ?
C23 C24 H24B 109.9 . . ?
H24A C24 H24B 108.3 . . ?
O29 C26 C25A 114.7(9) . . ?
O29 C26 C25 107.5(6) . . ?
O29 C26 H26A 110.2 . . ?
C25 C26 H26A 110.2 . . ?
O29 C26 H26B 110.2 . . ?
C25 C26 H26B 110.2 . . ?
H26A C26 H26B 108.5 . . ?
O29 C26 H26C 108.6 . . ?
C25A C26 H26C 108.6 . . ?
O29 C26 H26D 108.6 . . ?
C25A C26 H26D 108.6 . . ?
H26C C26 H26D 107.6 . . ?
O30 C28 C27 112.0(6) . . ?
O30 C28 C27A 111.4(9) . . ?
O30 C28 H28A 109.2 . . ?
C27 C28 H28A 109.2 . . ?
O30 C28 H28B 109.2 . . ?
C27 C28 H28B 109.2 . . ?
H28A C28 H28B 107.9 . . ?
O30 C28 H28C 109.3 . . ?
C27A C28 H28C 109.3 . . ?
O30 C28 H28D 109.3 . . ?
C27A C28 H28D 109.3 . . ?
H28C C28 H28D 108.0 . . ?
O28 C30 C29 111.5(6) . . ?
O28 C30 C29A 107.1(9) . . ?
O28 C30 H30A 109.3 . . ?
C29 C30 H30A 109.3 . . ?
O28 C30 H30B 109.3 . . ?
C29 C30 H30B 109.3 . . ?
H30A C30 H30B 108.0 . . ?
O28 C30 H30C 110.3 . . ?
C29A C30 H30C 110.3 . . ?
O28 C30 H30D 110.3 . . ?
C29A C30 H30D 110.3 . . ?
H30C C30 H30D 108.6 . . ?
O34 C32 C31A 114.7(7) . . ?
O34 C32 C31 107.7(6) . . ?
O34 C32 Yb6 37.7(3) . . ?
C31A C32 Yb6 77.3(6) . . ?
C31 C32 Yb6 81.8(5) . . ?
O34 C32 H32A 110.2 . . ?
C31 C32 H32A 110.2 . . ?
Yb6 C32 H32A 146.8 . . ?
O34 C32 H32B 110.2 . . ?
C31 C32 H32B 110.2 . . ?
Yb6 C32 H32B 95.0 . . ?
H32A C32 H32B 108.5 . . ?
O34 C32 H32C 108.6 . . ?
C31A C32 H32C 108.6 . . ?
Yb6 C32 H32C 128.8 . . ?
O34 C32 H32D 108.6 . . ?
C31A C32 H32D 108.6 . . ?
Yb6 C32 H32D 118.7 . . ?
H32C C32 H32D 107.6 . . ?
O35 C34 C33 113.3(7) . . ?
O35 C34 C33A 107.2(8) . . ?
O35 C34 H34A 108.9 . . ?
C33 C34 H34A 108.9 . . ?
O35 C34 H34B 108.9 . . ?
C33 C34 H34B 108.9 . . ?
H34A C34 H34B 107.7 . . ?
O35 C34 H34C 110.3 . . ?
C33A C34 H34C 110.3 . . ?
O35 C34 H34D 110.3 . . ?
C33A C34 H34D 110.3 . . ?
H34C C34 H34D 108.5 . . ?
O36 C36 C35A 112.0(8) . . ?
O36 C36 C35 109.1(7) . . ?
O36 C36 Yb6 37.8(3) . . ?
C35A C36 Yb6 74.6(6) . . ?
C35 C36 Yb6 80.4(5) . . ?
O36 C36 H36A 109.9 . . ?
C35 C36 H36A 109.9 . . ?
Yb6 C36 H36A 145.1 . . ?
O36 C36 H36B 109.9 . . ?
C35 C36 H36B 109.9 . . ?
Yb6 C36 H36B 98.5 . . ?
H36A C36 H36B 108.3 . . ?
O36 C36 H36C 109.2 . . ?
C35A C36 H36C 109.2 . . ?
Yb6 C36 H36C 118.7 . . ?
O36 C36 H36D 109.2 . . ?
C35A C36 H36D 109.2 . . ?
Yb6 C36 H36D 129.1 . . ?
H36C C36 H36D 107.9 . . ?
Cl1 C50 Cl2 116.7(12) . . ?
Cl1A C50 Cl2A 108.6(12) . . ?
Cl1 C50 H50A 108.1 . . ?
Cl2 C50 H50A 108.1 . . ?
Cl1 C50 H50B 108.1 . . ?
Cl2 C50 H50B 108.1 . . ?
H50A C50 H50B 107.3 . . ?
Cl1A C50 H50C 110.0 . . ?
Cl2A C50 H50C 110.0 . . ?
Cl1A C50 H50D 110.0 . . ?
Cl2A C50 H50D 110.0 . . ?
H50C C50 H50D 108.3 . . ?
Cl4 C51 Cl3 108.8(13) . . ?
Cl4A C51 Cl3A 115.5(12) . . ?
Cl4 C51 H51A 109.9 . . ?
Cl3 C51 H51A 109.9 . . ?
Cl4 C51 H51B 109.9 . . ?
Cl3 C51 H51B 109.9 . . ?
H51A C51 H51B 108.3 . . ?
Cl4A C51 H51C 108.4 . . ?
Cl3A C51 H51C 108.4 . . ?
Cl4A C51 H51D 108.4 . . ?
Cl3A C51 H51D 108.4 . . ?
H51C C51 H51D 107.5 . . ?
O13 C52 H52A 109.5 . . ?
O13 C52 H52B 109.5 . . ?
H52A C52 H52B 109.5 . . ?
O13 C52 H52C 109.5 . . ?
H52A C52 H52C 109.5 . . ?
H52B C52 H52C 109.5 . . ?
O14 C53 H53A 109.5 . . ?
O14 C53 H53B 109.5 . . ?
H53A C53 H53B 109.5 . . ?
O14 C53 H53C 109.5 . . ?
H53A C53 H53C 109.5 . . ?
H53B C53 H53C 109.5 . . ?
O15 C53 H53D 109.5 . . ?
O15 C53 H53E 109.5 . . ?
H53D C53 H53E 109.5 . . ?
O15 C53 H53F 109.5 . . ?
H53D C53 H53F 109.5 . . ?
H53E C53 H53F 109.5 . . ?
C53 O14 H14 109.5 . . ?
N4 C7 C8 110.6(6) . . ?
N4 C7 H7A 109.5 . . ?
C8 C7 H7A 109.5 . . ?
N4 C7 H7AB 109.5 . . ?
C8 C7 H7AB 109.5 . . ?
H7A C7 H7AB 108.1 . . ?
N4 C9 C10 110.5(6) . . ?
N4 C9 H9A 109.6 . . ?
C10 C9 H9A 109.6 . . ?
N4 C9 H9AB 109.6 . . ?
C10 C9 H9AB 109.6 . . ?
H9A C9 H9AB 108.1 . . ?
N4 C11 C12 111.5(6) . . ?
N4 C11 H11A 109.3 . . ?
C12 C11 H11A 109.3 . . ?
N4 C11 H11B 109.3 . . ?
C12 C11 H11B 109.3 . . ?
H11A C11 H11B 108.0 . . ?
N10 C25 C26 113.6(7) . . ?
N10 C25 H25A 108.8 . . ?
C26 C25 H25A 108.8 . . ?
N10 C25 H25B 108.8 . . ?
C26 C25 H25B 108.8 . . ?
H25A C25 H25B 107.7 . . ?
N10 C27 C28 112.5(7) . . ?
N10 C27 Yb5 49.9(4) . . ?
C28 C27 Yb5 77.5(4) . . ?
N10 C27 H27A 109.1 . . ?
C28 C27 H27A 109.1 . . ?
Yb5 C27 H27A 157.4 . . ?
N10 C27 H27B 109.1 . . ?
C28 C27 H27B 109.1 . . ?
Yb5 C27 H27B 89.4 . . ?
H27A C27 H27B 107.8 . . ?
N10 C29 C30 111.3(7) . . ?
N10 C29 Yb5 50.0(4) . . ?
C30 C29 Yb5 77.4(4) . . ?
N10 C29 H29A 109.4 . . ?
C30 C29 H29A 109.4 . . ?
Yb5 C29 H29A 158.2 . . ?
N10 C29 H29B 109.4 . . ?
C30 C29 H29B 109.4 . . ?
Yb5 C29 H29B 88.2 . . ?
H29A C29 H29B 108.0 . . ?
N12 C31 C32 109.7(8) . . ?
N12 C31 H31A 109.7 . . ?
C32 C31 H31A 109.7 . . ?
N12 C31 H31B 109.7 . . ?
C32 C31 H31B 109.7 . . ?
H31A C31 H31B 108.2 . . ?
C34 C33 N12 108.9(8) . . ?
C34 C33 H33A 109.9 . . ?
N12 C33 H33A 109.9 . . ?
C34 C33 H33B 109.9 . . ?
N12 C33 H33B 109.9 . . ?
H33A C33 H33B 108.3 . . ?
N12 C35 C36 108.7(7) . . ?
N12 C35 H35A 109.9 . . ?
C36 C35 H35A 109.9 . . ?
N12 C35 H35B 109.9 . . ?
C36 C35 H35B 109.9 . . ?
H35A C35 H35B 108.3 . . ?
C53 O15 H15 109.5 . . ?
N4 C7A C8 111.4(13) . . ?
N4 C7A Yb2 50.1(10) . . ?
C8 C7A Yb2 74.9(11) . . ?
N4 C7A H7AA 109.4 . . ?
C8 C7A H7AA 109.4 . . ?
Yb2 C7A H7AA 91.3 . . ?
N4 C7A H7AC 109.4 . . ?
C8 C7A H7AC 109.4 . . ?
Yb2 C7A H7AC 156.6 . . ?
H7AA C7A H7AC 108.0 . . ?
N4 C9A C10 111.4(13) . . ?
N4 C9A H9AA 109.3 . . ?
C10 C9A H9AA 109.3 . . ?
N4 C9A H9AC 109.3 . . ?
C10 C9A H9AC 109.3 . . ?
H9AA C9A H9AC 108.0 . . ?
N4 C11A C12 112.7(13) . . ?
N4 C11A H11C 109.1 . . ?
C12 C11A H11C 109.1 . . ?
N4 C11A H11D 109.1 . . ?
C12 C11A H11D 109.1 . . ?
H11C C11A H11D 107.8 . . ?
N10 C25A C26 112.4(11) . . ?
N10 C25A H25C 109.1 . . ?
C26 C25A H25C 109.1 . . ?
N10 C25A H25D 109.1 . . ?
C26 C25A H25D 109.1 . . ?
H25C C25A H25D 107.9 . . ?
N10 C27A C28 111.4(11) . . ?
N10 C27A H27C 109.4 . . ?
C28 C27A H27C 109.4 . . ?
N10 C27A H27D 109.4 . . ?
C28 C27A H27D 109.4 . . ?
H27C C27A H27D 108.0 . . ?
N10 C29A C30 110.9(11) . . ?
N10 C29A H29C 109.5 . . ?
C30 C29A H29C 109.5 . . ?
N10 C29A H29D 109.5 . . ?
C30 C29A H29D 109.5 . . ?
H29C C29A H29D 108.1 . . ?
N12 C31A C32 112.0(9) . . ?
N12 C31A Yb6 48.6(5) . . ?
C32 C31A Yb6 75.6(6) . . ?
N12 C31A H31C 109.2 . . ?
C32 C31A H31C 109.2 . . ?
Yb6 C31A H31C 93.2 . . ?
N12 C31A H31D 109.2 . . ?
C32 C31A H31D 109.2 . . ?
Yb6 C31A H31D 154.5 . . ?
H31C C31A H31D 107.9 . . ?
N12 C33A C34 110.4(9) . . ?
N12 C33A H33C 109.6 . . ?
C34 C33A H33C 109.6 . . ?
N12 C33A H33D 109.6 . . ?
C34 C33A H33D 109.6 . . ?
H33C C33A H33D 108.1 . . ?
C36 C35A N12 111.1(9) . . ?
C36 C35A Yb6 78.1(6) . . ?
N12 C35A Yb6 51.5(5) . . ?
C36 C35A H35C 109.4 . . ?
N12 C35A H35C 109.4 . . ?
Yb6 C35A H35C 160.5 . . ?
C36 C35A H35D 109.4 . . ?
N12 C35A H35D 109.4 . . ?
Yb6 C35A H35D 85.2 . . ?
H35C C35A H35D 108.0 . . ?

loop_
_geom_bond_atom_site_label_1
_geom_bond_atom_site_label_2
_geom_bond_distance
_geom_bond_site_symmetry_2
_geom_bond_publ_flag
Yb1 O6 2.210(5) . ?
Yb1 O10 2.247(4) . ?
Yb1 O36 2.260(4) . ?
Yb1 O4 2.264(4) . ?
Yb1 O5 2.395(5) . ?
Yb1 O2 2.411(5) . ?
Yb1 O1 2.499(5) . ?
Yb1 N2 2.548(5) . ?
Yb1 N1 2.880(6) . ?
Yb1 C2 3.146(6) . ?
Yb1 C6 3.163(7) . ?
Yb1 Yb6 3.6724(4) . ?
Yb2 O12 2.235(4) . ?
Yb2 O10 2.244(5) . ?
Yb2 O6 2.250(4) . ?
Yb2 O16 2.260(4) . ?
Yb2 O11 2.382(5) . ?
Yb2 O7 2.460(5) . ?
Yb2 O8 2.496(5) . ?
Yb2 N4 2.529(6) . ?
Yb2 N3 2.885(6) . ?
Yb2 C8 3.169(7) . ?
Yb2 C10 3.205(7) . ?
Yb2 C7A 3.21(3) . ?
Yb3 O22 2.198(4) . ?
Yb3 O18 2.228(4) . ?
Yb3 O16 2.236(4) . ?
Yb3 O12 2.239(5) . ?
Yb3 O43 2.3065(3) . ?
Yb3 O17 2.339(5) . ?
Yb3 N6 2.544(6) . ?
Yb3 C18 3.114(7) . ?
Yb3 C16 3.152(8) . ?
Yb3 Yb4 3.5971(4) . ?
Yb3 H432 2.7471(3) . ?
Yb4 O18 2.191(4) . ?
Yb4 O23 2.213(5) . ?
Yb4 O28 2.214(5) . ?
Yb4 O22 2.267(4) . ?
Yb4 O24 2.418(5) . ?
Yb4 O19 2.420(5) . ?
Yb4 O20 2.474(5) . ?
Yb4 N8 2.505(6) . ?
Yb4 N7 2.842(7) . ?
Yb4 C22 3.112(7) . ?
Yb4 Yb5 3.6446(4) . ?
Yb5 O23 2.190(4) . ?
Yb5 O34 2.239(4) . ?
Yb5 O28 2.251(5) . ?
Yb5 O30 2.262(4) . ?
Yb5 O29 2.391(5) . ?
Yb5 O26 2.472(5) . ?
Yb5 O25 2.515(5) . ?
Yb5 N10 2.527(6) . ?
Yb5 N9 2.918(6) . ?
Yb5 C29 3.207(9) . ?
Yb5 C27 3.208(10) . ?
Yb6 O36 2.227(4) . ?
Yb6 O4 2.229(4) . ?
Yb6 O34 2.235(4) . ?
Yb6 O30 2.288(4) . ?
Yb6 O35 2.363(5) . ?
Yb6 O32 2.426(5) . ?
Yb6 N12 2.488(6) . ?
Yb6 O31 2.661(5) . ?
Yb6 N11 2.957(6) . ?
Yb6 C35A 3.125(15) . ?
Yb6 C36 3.172(7) . ?
Yb6 C32 3.179(6) . ?
O1 N1 1.256(8) . ?
O2 N1 1.283(8) . ?
O3 N1 1.198(8) . ?
O4 C2 1.422(7) . ?
O5 C4 1.413(9) . ?
O6 C6 1.422(8) . ?
O7 N3 1.254(7) . ?
O8 N3 1.255(7) . ?
O9 N3 1.233(7) . ?
O10 C8 1.412(7) . ?
O11 C12 1.432(9) . ?
O12 C10 1.415(8) . ?
O13 C52 1.379(13) . ?
O13 H13 0.8400 . ?
O16 C14 1.412(8) . ?
O17 C16 1.439(11) . ?
O18 C18 1.405(8) . ?
O19 N7 1.267(9) . ?
O20 N7 1.245(9) . ?
O21 N7 1.224(9) . ?
O22 C20 1.413(8) . ?
O23 C22 1.423(8) . ?
O24 C24 1.446(9) . ?
O25 N9 1.275(8) . ?
O26 N9 1.251(7) . ?
O27 N9 1.221(8) . ?
O28 C30 1.410(8) . ?
O29 C26 1.421(9) . ?
O30 C28 1.423(7) . ?
O31 N11 1.241(8) . ?
O32 N11 1.269(7) . ?
O33 N11 1.225(7) . ?
O34 C32 1.415(7) . ?
O35 C34 1.419(9) . ?
O36 C36 1.420(8) . ?
O37 N13 1.251(10) . ?
O38 N13 1.213(10) . ?
O39 N13 1.259(9) . ?
O43 H432 0.96000(3) . ?
O43 H431 0.96000(3) . ?
N2 C3 1.473(8) . ?
N2 C5 1.485(9) . ?
N2 C1 1.488(8) . ?
N4 C11A 1.470(16) . ?
N4 C9 1.472(9) . ?
N4 C7A 1.473(16) . ?
N4 C7 1.473(9) . ?
N4 C9A 1.476(16) . ?
N4 C11 1.478(8) . ?
N6 C15 1.478(10) . ?
N6 C17 1.484(9) . ?
N6 C13 1.490(9) . ?
N8 C19 1.469(9) . ?
N8 C23 1.473(9) . ?
N8 C21 1.498(9) . ?
N10 C25 1.452(9) . ?
N10 C27 1.464(9) . ?
N10 C29 1.471(9) . ?
N10 C29A 1.475(14) . ?
N10 C25A 1.477(14) . ?
N10 C27A 1.482(14) . ?
N12 C33A 1.454(12) . ?
N12 C31A 1.467(12) . ?
N12 C31 1.477(11) . ?
N12 C35 1.486(10) . ?
N12 C35A 1.495(12) . ?
N12 C33 1.512(11) . ?
C1 C2 1.503(9) . ?
C1 H1A 0.9900 . ?
C1 H1AB 0.9900 . ?
C2 H2A 0.9900 . ?
C2 H2AB 0.9900 . ?
C3 C4 1.516(10) . ?
C3 H3A 0.9900 . ?
C3 H3AB 0.9900 . ?
C4 H4A 0.9900 . ?
C4 H4AB 0.9900 . ?
C5 C6 1.508(9) . ?
C5 H5A 0.9900 . ?
C5 H5AB 0.9900 . ?
C6 H6A 0.9900 . ?
C6 H6AB 0.9900 . ?
C8 C7A 1.501(16) . ?
C8 C7 1.514(9) . ?
C8 H8A 0.9900 . ?
C8 H8B 0.9900 . ?
C8 H8C 0.9900 . ?
C8 H8D 0.9900 . ?
C10 C9A 1.496(16) . ?
C10 C9 1.516(9) . ?
C10 H10A 0.9900 . ?
C10 H10B 0.9900 . ?
C10 H10C 0.9900 . ?
C10 H10D 0.9900 . ?
C12 C11A 1.503(16) . ?
C12 C11 1.516(10) . ?
C12 H12A 0.9900 . ?
C12 H12B 0.9900 . ?
C12 H12C 0.9900 . ?
C12 H12D 0.9900 . ?
C13 C14 1.504(9) . ?
C13 H13A 0.9900 . ?
C13 H13B 0.9900 . ?
C14 H14A 0.9900 . ?
C14 H14B 0.9900 . ?
C15 C16 1.511(12) . ?
C15 H15A 0.9900 . ?
C15 H15B 0.9900 . ?
C16 H16A 0.9900 . ?
C16 H16B 0.9900 . ?
C17 C18 1.505(10) . ?
C17 H17A 0.9900 . ?
C17 H17B 0.9900 . ?
C18 H18A 0.9900 . ?
C18 H18B 0.9900 . ?
C19 C20 1.507(10) . ?
C19 H19A 0.9900 . ?
C19 H19B 0.9900 . ?
C20 H20A 0.9900 . ?
C20 H20B 0.9900 . ?
C21 C22 1.519(10) . ?
C21 H21A 0.9900 . ?
C21 H21B 0.9900 . ?
C22 H22A 0.9900 . ?
C22 H22B 0.9900 . ?
C23 C24 1.489(11) . ?
C23 H23A 0.9900 . ?
C23 H23B 0.9900 . ?
C24 H24A 0.9900 . ?
C24 H24B 0.9900 . ?
C26 C25A 1.487(14) . ?
C26 C25 1.492(10) . ?
C26 H26A 0.9900 . ?
C26 H26B 0.9900 . ?
C26 H26C 0.9900 . ?
C26 H26D 0.9900 . ?
C28 C27 1.490(10) . ?
C28 C27A 1.491(14) . ?
C28 H28A 0.9900 . ?
C28 H28B 0.9900 . ?
C28 H28C 0.9900 . ?
C28 H28D 0.9900 . ?
C30 C29 1.498(10) . ?
C30 C29A 1.502(14) . ?
C30 H30A 0.9900 . ?
C30 H30B 0.9900 . ?
C30 H30C 0.9900 . ?
C30 H30D 0.9900 . ?
C32 C31A 1.497(12) . ?
C32 C31 1.528(11) . ?
C32 H32A 0.9900 . ?
C32 H32B 0.9900 . ?
C32 H32C 0.9900 . ?
C32 H32D 0.9900 . ?
C34 C33 1.492(11) . ?
C34 C33A 1.522(13) . ?
C34 H34A 0.9900 . ?
C34 H34B 0.9900 . ?
C34 H34C 0.9900 . ?
C34 H34D 0.9900 . ?
C36 C35A 1.485(12) . ?
C36 C35 1.536(11) . ?
C36 H36A 0.9900 . ?
C36 H36B 0.9900 . ?
C36 H36C 0.9900 . ?
C36 H36D 0.9900 . ?
C50 Cl1 1.618(14) . ?
C50 Cl2 1.649(13) . ?
C50 Cl1A 1.766(15) . ?
C50 Cl2A 1.778(14) . ?
C50 H50A 0.9900 . ?
C50 H50B 0.9900 . ?
C50 H50C 0.9900 . ?
C50 H50D 0.9900 . ?
C51 Cl4 1.655(15) . ?
C51 Cl3 1.695(14) . ?
C51 Cl4A 1.820(15) . ?
C51 Cl3A 1.864(15) . ?
C51 H51A 0.9900 . ?
C51 H51B 0.9900 . ?
C51 H51C 0.9900 . ?
C51 H51D 0.9900 . ?
C52 H52A 0.9800 . ?
C52 H52B 0.9800 . ?
C52 H52C 0.9800 . ?
C53 O14 1.329(18) . ?
C53 O15 1.329(18) . ?
C53 H53A 0.9800 . ?
C53 H53B 0.9800 . ?
C53 H53C 0.9800 . ?
C53 H53D 0.9800 . ?
C53 H53E 0.9800 . ?
C53 H53F 0.9800 . ?
O14 H14 0.8400 . ?
C7 H7A 0.9900 . ?
C7 H7AB 0.9900 . ?
C9 H9A 0.9900 . ?
C9 H9AB 0.9900 . ?
C11 H11A 0.9900 . ?
C11 H11B 0.9900 . ?
C25 H25A 0.9900 . ?
C25 H25B 0.9900 . ?
C27 H27A 0.9900 . ?
C27 H27B 0.9900 . ?
C29 H29A 0.9900 . ?
C29 H29B 0.9900 . ?
C31 H31A 0.9900 . ?
C31 H31B 0.9900 . ?
C33 H33A 0.9900 . ?
C33 H33B 0.9900 . ?
C35 H35A 0.9900 . ?
C35 H35B 0.9900 . ?
O15 H15 0.8400 . ?
C7A H7AA 0.9900 . ?
C7A H7AC 0.9900 . ?
C9A H9AA 0.9900 . ?
C9A H9AC 0.9900 . ?
C11A H11C 0.9900 . ?
C11A H11D 0.9900 . ?
C25A H25C 0.9900 . ?
C25A H25D 0.9900 . ?
C27A H27C 0.9900 . ?
C27A H27D 0.9900 . ?
C29A H29C 0.9900 . ?
C29A H29D 0.9900 . ?
C31A H31C 0.9900 . ?
C31A H31D 0.9900 . ?
C33A H33C 0.9900 . ?
C33A H33D 0.9900 . ?
C35A H35C 0.9900 . ?
C35A H35D 0.9900 . ?

loop_
_geom_hbond_atom_site_label_D
_geom_hbond_atom_site_label_H
_geom_hbond_atom_site_label_A
_geom_hbond_distance_DH
_geom_hbond_distance_HA
_geom_hbond_distance_DA
_geom_hbond_angle_DHA
_geom_hbond_site_symmetry_A
_geom_hbond_publ_flag
O13 H13 O15 0.84 2.16 2.63(3) 115.1 . yes
O43 H431 O30 0.9600(0) 2.029(4) 2.830(4) 139.69(12) . yes
C2 H2A O1 0.99 2.43 3.055(9) 120.9 . yes
C2 H2AB O32 0.99 2.52 3.172(8) 123.4 . yes
C3 H3A O1 0.99 2.55 3.143(9) 118.7 . yes
C4 H4AB Cl2 0.99 2.93 3.687(11) 133.8 2_656 yes
C5 H5AB O37 0.99 2.52 3.396(10) 147.8 1_655 yes
C6 H6A Cl1 0.99 2.94 3.575(13) 122.6 2_666 yes
C6 H6AB O16 0.99 2.52 3.126(8) 119.3 . yes
C8 H8A O2 0.99 2.35 3.045(9) 126.2 . yes
C8 H8B O8 0.99 2.62 3.170(9) 115.4 . yes
C12 H12D O38 0.99 2.60 3.353(11) 133.3 . yes
C14 H14B O7 0.99 2.43 3.082(8) 122.7 . yes
C18 H18B O20 0.99 2.63 3.181(9) 115.4 . yes
C19 H19A O19 0.99 2.51 3.121(9) 119.5 . yes
C19 H19B O32 0.99 2.53 3.500(9) 166.4 1_455 yes
C20 H20B O17 0.99 2.65 3.244(9) 118.4 . yes
C22 H22B O22 0.99 2.59 3.073(9) 110.4 . yes
C24 H24A Cl3A 0.99 2.79 3.677(16) 149.7 . yes
C26 H26D O31 0.99 2.49 3.161(9) 124.4 2_767 yes
C28 H28B O32 0.99 2.51 3.221(9) 128.8 . yes
C28 H28D O4 0.99 2.45 3.176(8) 129.6 . yes
C30 H30B O3 0.99 2.62 3.491(10) 147.1 1_565 yes
C30 H30D O20 0.99 2.28 2.997(9) 128.4 . yes
C32 H32A O26 0.99 2.22 2.890(8) 123.8 . yes
C32 H32B O31 0.99 2.47 3.062(9) 118.2 . yes
C36 H36A O10 0.99 2.47 3.167(8) 127.2 . yes
C36 H36C O2 0.99 2.58 3.287(9) 128.5 . yes
C50 H50A O38 0.99 2.63 3.526(19) 151.1 . yes
C51 H51A O25 0.99 2.32 3.29(2) 167.5 2_677 yes
C51 H51C O27 0.99 2.41 3.254(19) 142.2 2_677 yes
C51 H51B O13 0.99 2.57 3.50(2) 157.5 1_465 yes
C51 H51C O27 0.99 2.41 3.254(19) 142.2 2_677 yes
C53 H53A O3 0.98 2.39 3.33(2) 160.1 . yes
C53 H53E O21 0.98 2.55 3.32(2) 135.5 1_645 yes
C53 H53F Cl1A 0.98 2.85 3.77(3) 156.7 2_656 yes
C53 H53F Cl2A 0.98 2.40 3.15(2) 133.5 2_656 yes
O14 H14 Cl3 0.84 2.92 3.46(2) 123.3 1_645 yes
C7 H7AB O21 0.99 2.63 3.325(12) 127.0 1_545 yes
C11 H11B O8 0.99 2.53 3.114(10) 117.6 . yes
C27 H27B O28 0.99 2.49 2.989(11) 110.6 . yes
C33 H33A O31 0.99 2.54 3.124(13) 117.8 . yes
C35 H35A O21 0.99 2.63 3.257(13) 121.1 1_545 yes
C35 H35B O2 0.99 2.55 3.307(14) 133.1 . yes
C7A H7AA O8 0.99 2.52 3.08(4) 115.0 . yes
C9A H9AC O15 0.99 2.56 3.50(4) 157.9 1_455 yes
C25A H25C Cl4A 0.99 2.91 3.49(2) 118.1 1_655 yes
C27A H27C O32 0.99 2.52 3.26(2) 131.8 . yes
C31A H31C O31 0.99 2.45 3.008(18) 115.0 . yes
C35A H35D O34 0.99 2.50 3.031(16) 113.4 . yes
